data_7004288
loop_
_publ_author_name
'Chase, Preston A.'
'Lutz, Martin'
'Spek, Anthony L.'
'Gossage, Robert A.'
'van Koten, Gerard'

_publ_section_title
;
 Solid-state and solution structures of hetero-aggregates formed
 between nBuLi and NCN pincer aryl lithium
;
_journal_issue 42
_journal_name_full 'Dalton Transactions'
_journal_page_first 5783
_journal_page_last 5790
_journal_paper_doi 10.1039/b805092a
_journal_year 2008
_chemical_formula_moiety 'C32 H56 Li4 N4'
_chemical_formula_sum 'C32 H56 Li4 N4'
_chemical_formula_weight 524.57
_chemical_name_systematic
;
?
;
_space_group_IT_number 2
_symmetry_cell_setting triclinic
_symmetry_space_group_name_Hall '-P 1'
_symmetry_space_group_name_H-M 'P -1'
_atom_sites_solution_hydrogens difmap
_atom_sites_solution_primary direct
_atom_sites_solution_secondary difmap
_audit_creation_method SHELXL-97
_cell_angle_alpha 95.909(3)
_cell_angle_beta 97.918(3)
_cell_angle_gamma 104.638(3)
_cell_formula_units_Z 2
_cell_length_a 9.4158(6)
_cell_length_b 10.4587(5)
_cell_length_c 17.6551(8)
_cell_measurement_reflns_used 11765
_cell_measurement_temperature 150(2)
_cell_measurement_theta_max 27.48
_cell_measurement_theta_min 2.03
_cell_volume 1648.85(15)
_computing_cell_refinement Peakref
_computing_data_collection 'Nonius COLLECT'
_computing_data_reduction 'EvalCCD, Sadabs'
_computing_structure_refinement 'SHELXL-97 (Sheldrick, 1997)'
_computing_structure_solution 'SHELXS-97 (Sheldrick, 1990)'
_diffrn_ambient_temperature 150(2)
_diffrn_measured_fraction_theta_full 0.987
_diffrn_measured_fraction_theta_max 0.987
_diffrn_measurement_device_type 'Nonius KappaCCD'
_diffrn_measurement_method '\f and \w scans'
_diffrn_radiation_monochromator graphite
_diffrn_radiation_source 'rotating anode'
_diffrn_radiation_type MoK\a
_diffrn_radiation_wavelength 0.71073
_diffrn_reflns_av_R_equivalents 0.0363
_diffrn_reflns_av_sigmaI/netI 0.0403
_diffrn_reflns_limit_h_max 12
_diffrn_reflns_limit_h_min -12
_diffrn_reflns_limit_k_max 13
_diffrn_reflns_limit_k_min -13
_diffrn_reflns_limit_l_max 22
_diffrn_reflns_limit_l_min -21
_diffrn_reflns_number 24123
_diffrn_reflns_theta_full 27.50
_diffrn_reflns_theta_max 27.50
_diffrn_reflns_theta_min 2.03
_exptl_absorpt_coefficient_mu 0.059
_exptl_absorpt_correction_T_max 0.99
_exptl_absorpt_correction_T_min 0.62
_exptl_absorpt_correction_type multi-scan
_exptl_crystal_colour colourless
_exptl_crystal_density_diffrn 1.057
_exptl_crystal_density_method 'not measured'
_exptl_crystal_description plate
_exptl_crystal_F_000 576
_exptl_crystal_size_max 0.45
_exptl_crystal_size_mid 0.39
_exptl_crystal_size_min 0.12
_refine_diff_density_max 0.293
_refine_diff_density_min -0.244
_refine_diff_density_rms 0.048
_refine_ls_extinction_method none
_refine_ls_goodness_of_fit_ref 1.051
_refine_ls_hydrogen_treatment constr
_refine_ls_matrix_type full
_refine_ls_number_parameters 399
_refine_ls_number_reflns 7487
_refine_ls_number_restraints 3
_refine_ls_restrained_S_all 1.051
_refine_ls_R_factor_all 0.0823
_refine_ls_R_factor_gt 0.0528
_refine_ls_shift/su_max 0.000
_refine_ls_shift/su_mean 0.000
_refine_ls_structure_factor_coef Fsqd
_refine_ls_weighting_details 'calc w=1/[\s^2^(Fo^2^)+(0.0624P)^2^+0.6469P] where P=(Fo^2^+2Fc^2^)/3'
_refine_ls_weighting_scheme calc
_refine_ls_wR_factor_gt 0.1257
_refine_ls_wR_factor_ref 0.1419
_reflns_number_gt 5476
_reflns_number_total 7487
_reflns_threshold_expression I>2\s(I)
_cod_data_source_file b805092a.txt
_cod_data_source_block s3708a
_cod_database_code 7004288

loop_
_symmetry_equiv_pos_as_xyz
'x, y, z'
'-x, -y, -z'

loop_
_atom_site_label
_atom_site_type_symbol
_atom_site_fract_x
_atom_site_fract_y
_atom_site_fract_z
_atom_site_U_iso_or_equiv
_atom_site_adp_type
_atom_site_occupancy
_atom_site_symmetry_multiplicity
_atom_site_calc_flag
_atom_site_refinement_flags
_atom_site_disorder_assembly
_atom_site_disorder_group
N11 N 0.48167(14) 0.75985(13) 0.19782(7) 0.0254(3) Uani 1 1 d . . .
N12 N 0.99864(14) 0.69404(12) 0.38909(7) 0.0226(3) Uani 1 1 d . A .
N21 N 0.45149(14) 0.35353(12) 0.33906(7) 0.0239(3) Uani 1 1 d . . .
N22 N 0.88510(15) 0.34962(13) 0.14137(7) 0.0262(3) Uani 1 1 d . . .
C11 C 0.66117(16) 0.68813(14) 0.34726(8) 0.0203(3) Uani 1 1 d . A .
C12 C 0.54148(16) 0.74918(14) 0.33954(9) 0.0214(3) Uani 1 1 d . . .
C13 C 0.52173(17) 0.84192(15) 0.39758(9) 0.0251(3) Uani 1 1 d . . .
H13 H 0.4389 0.8782 0.3895 0.030 Uiso 1 1 calc R . .
C14 C 0.62036(18) 0.88125(15) 0.46609(9) 0.0261(3) Uani 1 1 d . . .
H14 H 0.6070 0.9446 0.5051 0.031 Uiso 1 1 calc R . .
C15 C 0.73975(17) 0.82636(14) 0.47684(9) 0.0232(3) Uani 1 1 d . . .
H15 H 0.8097 0.8534 0.5236 0.028 Uiso 1 1 calc R . .
C16 C 0.75868(16) 0.73191(14) 0.41999(8) 0.0205(3) Uani 1 1 d . A .
C17 C 0.42435(17) 0.71335(15) 0.26705(9) 0.0255(3) Uani 1 1 d . . .
H17A H 0.3831 0.6182 0.2560 0.050 Uiso 1 1 d . . .
H17B H 0.3454 0.7521 0.2727 0.050 Uiso 1 1 d . . .
C18 C 0.5341(2) 0.90637(16) 0.20913(11) 0.0349(4) Uani 1 1 d . . .
H18A H 0.4513 0.9440 0.2177 0.052 Uiso 1 1 calc R . .
H18B H 0.5720 0.9361 0.1631 0.052 Uiso 1 1 calc R . .
H18C H 0.6139 0.9368 0.2541 0.052 Uiso 1 1 calc R . .
C19 C 0.3594(2) 0.7163(2) 0.13125(10) 0.0376(4) Uani 1 1 d . . .
H19A H 0.3228 0.6187 0.1234 0.056 Uiso 1 1 calc R . .
H19B H 0.3958 0.7460 0.0849 0.056 Uiso 1 1 calc R . .
H19C H 0.2782 0.7552 0.1412 0.056 Uiso 1 1 calc R . .
C110 C 0.88890(17) 0.67309(15) 0.44218(8) 0.0227(3) Uani 1 1 d . A .
H10A H 0.8534 0.5787 0.4395 0.050 Uiso 1 1 d . . .
H10B H 0.9316 0.7051 0.4946 0.050 Uiso 1 1 d . . .
C111 C 1.07318(18) 0.83656(16) 0.39437(10) 0.0301(4) Uani 1 1 d . . .
H11A H 1.1284 0.8704 0.4468 0.045 Uiso 1 1 calc R . .
H11B H 0.9986 0.8853 0.3824 0.045 Uiso 1 1 calc R . .
H11C H 1.1424 0.8492 0.3574 0.045 Uiso 1 1 calc R . .
C112 C 1.10944(18) 0.62051(17) 0.40870(10) 0.0305(4) Uani 1 1 d . . .
H11D H 1.1824 0.6351 0.3737 0.046 Uiso 1 1 calc R . .
H11E H 1.0594 0.5250 0.4034 0.046 Uiso 1 1 calc R . .
H11F H 1.1605 0.6525 0.4621 0.046 Uiso 1 1 calc R . .
C21 C 0.77538(16) 0.37174(14) 0.30301(8) 0.0208(3) Uani 1 1 d . A .
C22 C 0.70084(16) 0.30567(14) 0.35943(8) 0.0210(3) Uani 1 1 d . . .
C23 C 0.73116(18) 0.19282(15) 0.38651(9) 0.0261(3) Uani 1 1 d . . .
H23 H 0.6763 0.1517 0.4230 0.031 Uiso 1 1 calc R . .
C24 C 0.83978(19) 0.13985(16) 0.36111(10) 0.0305(4) Uani 1 1 d . . .
H24 H 0.8603 0.0633 0.3798 0.037 Uiso 1 1 calc R . .
C25 C 0.91743(18) 0.20113(16) 0.30804(9) 0.0282(4) Uani 1 1 d . . .
H25 H 0.9939 0.1675 0.2908 0.034 Uiso 1 1 calc R . .
C26 C 0.88524(16) 0.31224(14) 0.27922(9) 0.0225(3) Uani 1 1 d . . .
C27 C 0.58345(17) 0.35525(15) 0.39588(9) 0.0240(3) Uani 1 1 d . . .
H27A H 0.5482 0.3009 0.4358 0.050 Uiso 1 1 d . . .
H27B H 0.6212 0.4488 0.4211 0.050 Uiso 1 1 d . . .
C28 C 0.35090(19) 0.41489(17) 0.37739(10) 0.0317(4) Uani 1 1 d . . .
H28A H 0.2639 0.4138 0.3395 0.048 Uiso 1 1 calc R . .
H28B H 0.4035 0.5073 0.3996 0.048 Uiso 1 1 calc R . .
H28C H 0.3182 0.3644 0.4186 0.048 Uiso 1 1 calc R . .
C29 C 0.37263(19) 0.21684(16) 0.30315(11) 0.0327(4) Uani 1 1 d . . .
H29A H 0.3344 0.1648 0.3426 0.049 Uiso 1 1 calc R . .
H29B H 0.4413 0.1758 0.2792 0.049 Uiso 1 1 calc R . .
H29C H 0.2894 0.2185 0.2636 0.049 Uiso 1 1 calc R . .
C210 C 0.97556(17) 0.36788(16) 0.21927(9) 0.0266(3) Uani 1 1 d . . .
H10C H 1.0201 0.4686 0.2340 0.050 Uiso 1 1 d . . .
H10D H 1.0611 0.3325 0.2199 0.050 Uiso 1 1 d . . .
C211 C 0.8204(2) 0.20672(17) 0.11286(10) 0.0373(4) Uani 1 1 d . . .
H21A H 0.7623 0.1957 0.0610 0.056 Uiso 1 1 calc R . .
H21B H 0.7552 0.1664 0.1477 0.056 Uiso 1 1 calc R . .
H21C H 0.9004 0.1627 0.1109 0.056 Uiso 1 1 calc R . .
C212 C 0.9798(2) 0.40864(19) 0.08777(11) 0.0387(4) Uani 1 1 d . . .
H21D H 1.0563 0.3613 0.0829 0.058 Uiso 1 1 calc R . .
H21E H 1.0276 0.5030 0.1075 0.058 Uiso 1 1 calc R . .
H21F H 0.9187 0.4010 0.0370 0.058 Uiso 1 1 calc R . .
C31 C 0.87316(17) 0.67357(15) 0.18602(9) 0.0250(3) Uani 1 1 d . A .
H31A H 0.8655 0.6420 0.1301 0.050 Uiso 1 1 d . . .
H31B H 0.9659 0.6632 0.2094 0.050 Uiso 1 1 d . . .
C32 C 0.88306(19) 0.82361(17) 0.19019(10) 0.0320(4) Uani 1 1 d . . .
H32A H 0.8685 0.8628 0.2426 0.050 Uiso 1 1 d . . .
H32B H 0.7989 0.8413 0.1539 0.050 Uiso 1 1 d . . .
C33 C 1.0255(2) 0.91291(17) 0.16942(11) 0.0377(4) Uani 1 1 d . . .
H33A H 1.0278 1.0102 0.1791 0.050 Uiso 1 1 d . . .
H33B H 1.1194 0.9104 0.2047 0.050 Uiso 1 1 d . . .
C34 C 1.0405(2) 0.8834(2) 0.08616(12) 0.0461(5) Uani 1 1 d . . .
H34A H 1.1399 0.9396 0.0738 0.050 Uiso 1 1 d . . .
H34B H 1.0388 0.7883 0.0734 0.050 Uiso 1 1 d . . .
H34C H 0.9613 0.9149 0.0522 0.050 Uiso 1 1 d . . .
C41 C 0.50326(18) 0.43794(17) 0.15353(9) 0.0295(4) Uani 1 1 d . . .
H41 H 0.4055 0.4301 0.1703 0.050 Uiso 1 1 d . . .
H41A H 0.5052 0.3539 0.1630 0.050 Uiso 0.467(4) 1 d P A 1
H41B H 0.4788 0.4972 0.1095 0.050 Uiso 0.533(4) 1 d P A 2
C42A C 0.5073(4) 0.4200(3) 0.06677(19) 0.0272(9) Uani 0.467(4) 1 d PD A 1
H42A H 0.6022 0.3997 0.0596 0.033 Uiso 0.467(4) 1 calc PR A 1
H42B H 0.5096 0.5066 0.0483 0.033 Uiso 0.467(4) 1 calc PR A 1
C43A C 0.3803(4) 0.3126(4) 0.0143(2) 0.0363(10) Uani 0.467(4) 1 d PD A 1
H43A H 0.2841 0.3278 0.0235 0.044 Uiso 0.467(4) 1 calc PR A 1
H43B H 0.3884 0.3221 -0.0402 0.044 Uiso 0.467(4) 1 calc PR A 1
C44A C 0.3797(5) 0.1707(6) 0.0269(3) 0.0441(12) Uani 0.467(4) 1 d PD A 1
H44A H 0.4775 0.1570 0.0222 0.066 Uiso 0.467(4) 1 calc PR A 1
H44B H 0.3032 0.1072 -0.0120 0.066 Uiso 0.467(4) 1 calc PR A 1
H44C H 0.3581 0.1565 0.0786 0.066 Uiso 0.467(4) 1 calc PR A 1
C42B C 0.5016(3) 0.3122(3) 0.10890(18) 0.0299(8) Uani 0.533(4) 1 d PD A 2
H42C H 0.5291 0.2538 0.1459 0.036 Uiso 0.533(4) 1 calc PR A 2
H42D H 0.5813 0.3313 0.0772 0.036 Uiso 0.533(4) 1 calc PR A 2
C43B C 0.3579(4) 0.2318(4) 0.0551(2) 0.0338(9) Uani 0.533(4) 1 d PD A 2
H43C H 0.2756 0.2137 0.0852 0.041 Uiso 0.533(4) 1 calc PR A 2
H43D H 0.3323 0.2856 0.0149 0.041 Uiso 0.533(4) 1 calc PR A 2
C44B C 0.3723(5) 0.0995(5) 0.0161(2) 0.0412(10) Uani 0.533(4) 1 d PD A 2
H44D H 0.4560 0.1167 -0.0123 0.062 Uiso 0.533(4) 1 calc PR A 2
H44E H 0.2802 0.0538 -0.0199 0.062 Uiso 0.533(4) 1 calc PR A 2
H44F H 0.3901 0.0431 0.0554 0.062 Uiso 0.533(4) 1 calc PR A 2
Li1 Li 0.6413(3) 0.6549(3) 0.19993(16) 0.0298(6) Uani 1 1 d . A .
Li2 Li 0.8405(3) 0.6063(3) 0.29832(14) 0.0250(5) Uani 1 1 d . . .
Li3 Li 0.7403(3) 0.4556(3) 0.17350(16) 0.0290(6) Uani 1 1 d . A .
Li4 Li 0.5816(3) 0.4688(3) 0.27834(15) 0.0260(5) Uani 1 1 d . A .

loop_
_atom_site_aniso_label
_atom_site_aniso_U_11
_atom_site_aniso_U_22
_atom_site_aniso_U_33
_atom_site_aniso_U_23
_atom_site_aniso_U_13
_atom_site_aniso_U_12
N11 0.0212(7) 0.0278(7) 0.0281(7) 0.0055(5) 0.0019(5) 0.0086(5)
N12 0.0157(6) 0.0235(6) 0.0283(7) 0.0010(5) 0.0015(5) 0.0068(5)
N21 0.0183(6) 0.0230(6) 0.0316(7) 0.0040(5) 0.0069(5) 0.0062(5)
N22 0.0250(7) 0.0266(7) 0.0278(7) 0.0000(5) 0.0078(6) 0.0084(6)
C11 0.0166(7) 0.0185(7) 0.0263(7) 0.0043(6) 0.0062(6) 0.0042(6)
C12 0.0171(7) 0.0202(7) 0.0281(8) 0.0058(6) 0.0076(6) 0.0043(6)
C13 0.0214(8) 0.0234(7) 0.0356(8) 0.0066(6) 0.0116(7) 0.0106(6)
C14 0.0288(8) 0.0207(7) 0.0313(8) 0.0009(6) 0.0131(7) 0.0081(6)
C15 0.0222(8) 0.0213(7) 0.0243(7) 0.0019(6) 0.0057(6) 0.0023(6)
C16 0.0183(7) 0.0182(7) 0.0265(7) 0.0058(6) 0.0083(6) 0.0043(6)
C17 0.0175(7) 0.0270(8) 0.0338(8) 0.0050(6) 0.0056(6) 0.0085(6)
C18 0.0378(10) 0.0278(8) 0.0433(10) 0.0105(7) 0.0095(8) 0.0131(8)
C19 0.0282(9) 0.0488(11) 0.0355(9) 0.0068(8) -0.0031(7) 0.0139(8)
C110 0.0207(8) 0.0245(7) 0.0226(7) 0.0023(6) 0.0019(6) 0.0070(6)
C111 0.0200(8) 0.0263(8) 0.0412(9) 0.0029(7) 0.0030(7) 0.0030(6)
C112 0.0220(8) 0.0322(9) 0.0370(9) -0.0018(7) -0.0006(7) 0.0126(7)
C21 0.0174(7) 0.0189(7) 0.0241(7) -0.0010(6) 0.0010(6) 0.0042(6)
C22 0.0185(7) 0.0190(7) 0.0233(7) 0.0000(6) -0.0001(6) 0.0044(6)
C23 0.0268(8) 0.0223(7) 0.0275(8) 0.0049(6) 0.0015(6) 0.0049(6)
C24 0.0337(9) 0.0238(8) 0.0350(9) 0.0049(7) -0.0017(7) 0.0134(7)
C25 0.0239(8) 0.0279(8) 0.0344(9) -0.0008(7) 0.0009(7) 0.0143(7)
C26 0.0168(7) 0.0218(7) 0.0260(7) -0.0023(6) -0.0009(6) 0.0047(6)
C27 0.0234(8) 0.0240(7) 0.0258(8) 0.0060(6) 0.0074(6) 0.0059(6)
C28 0.0266(9) 0.0312(9) 0.0444(10) 0.0106(7) 0.0162(8) 0.0129(7)
C29 0.0225(8) 0.0275(8) 0.0448(10) 0.0020(7) 0.0059(7) 0.0020(7)
C210 0.0185(8) 0.0286(8) 0.0333(8) 0.0002(6) 0.0053(6) 0.0089(6)
C211 0.0425(11) 0.0307(9) 0.0359(9) -0.0052(7) 0.0019(8) 0.0114(8)
C212 0.0388(10) 0.0451(10) 0.0383(10) 0.0051(8) 0.0204(8) 0.0155(9)
C31 0.0228(8) 0.0248(8) 0.0284(8) 0.0039(6) 0.0064(6) 0.0071(6)
C32 0.0308(9) 0.0298(8) 0.0406(9) 0.0085(7) 0.0131(8) 0.0122(7)
C33 0.0342(10) 0.0269(9) 0.0526(11) 0.0059(8) 0.0132(8) 0.0063(7)
C34 0.0401(11) 0.0542(12) 0.0520(12) 0.0227(10) 0.0180(9) 0.0160(10)
C41 0.0232(8) 0.0344(9) 0.0269(8) 0.0018(7) 0.0030(7) 0.0023(7)
C42A 0.0222(18) 0.0317(18) 0.0265(17) 0.0041(14) 0.0033(14) 0.0059(14)
C43A 0.029(2) 0.052(3) 0.0244(18) -0.0002(17) -0.0002(15) 0.0083(18)
C44A 0.042(3) 0.034(3) 0.044(3) -0.010(3) 0.002(2) -0.004(3)
C42B 0.0226(16) 0.0290(16) 0.0353(17) -0.0025(13) 0.0025(13) 0.0060(13)
C43B 0.0270(18) 0.0242(18) 0.043(2) -0.0042(16) -0.0036(15) 0.0030(14)
C44B 0.040(2) 0.031(2) 0.044(2) -0.0097(19) 0.0027(17) 0.001(2)
Li1 0.0251(14) 0.0274(14) 0.0384(15) 0.0067(11) 0.0071(12) 0.0084(11)
Li2 0.0211(13) 0.0268(13) 0.0256(13) -0.0005(10) 0.0037(10) 0.0055(11)
Li3 0.0245(14) 0.0272(13) 0.0343(14) -0.0026(11) 0.0054(11) 0.0074(11)
Li4 0.0220(13) 0.0245(13) 0.0308(14) 0.0051(10) 0.0049(11) 0.0041(11)

loop_
_atom_type_symbol
_atom_type_description
_atom_type_scat_dispersion_real
_atom_type_scat_dispersion_imag
_atom_type_scat_source
C C 0.0033 0.0016 'International Tables Vol C Tables 4.2.6.8 and 6.1.1.4'
H H 0.0000 0.0000 'International Tables Vol C Tables 4.2.6.8 and 6.1.1.4'
Li Li -0.0003 0.0001 'International Tables Vol C Tables 4.2.6.8 and 6.1.1.4'
N N 0.0061 0.0033 'International Tables Vol C Tables 4.2.6.8 and 6.1.1.4'

loop_
_geom_angle_atom_site_label_1
_geom_angle_atom_site_label_2
_geom_angle_atom_site_label_3
_geom_angle
_geom_angle_site_symmetry_1
_geom_angle_site_symmetry_3
_geom_angle_publ_flag
C18 N11 C19 108.65(13) . . ?
C18 N11 C17 110.13(12) . . ?
C19 N11 C17 108.52(13) . . ?
C18 N11 Li1 117.49(13) . . ?
C19 N11 Li1 115.29(13) . . ?
C17 N11 Li1 95.74(11) . . ?
C111 N12 C112 109.84(12) . . ?
C111 N12 C110 110.39(12) . . ?
C112 N12 C110 109.66(12) . . ?
C111 N12 Li2 118.85(12) . . ?
C112 N12 Li2 115.09(12) . . ?
C110 N12 Li2 91.31(11) . . ?
C29 N21 C28 110.02(13) . . ?
C29 N21 C27 110.86(12) . . ?
C28 N21 C27 109.77(12) . . ?
C29 N21 Li4 117.86(13) . . ?
C28 N21 Li4 116.07(12) . . ?
C27 N21 Li4 90.46(11) . . ?
C212 N22 C211 108.67(13) . . ?
C212 N22 C210 109.56(13) . . ?
C211 N22 C210 110.14(13) . . ?
C212 N22 Li3 115.07(13) . . ?
C211 N22 Li3 116.61(13) . . ?
C210 N22 Li3 95.98(11) . . ?
C12 C11 C16 112.99(13) . . ?
C12 C11 Li2 152.09(13) . . ?
C16 C11 Li2 89.71(11) . . ?
C12 C11 Li4 109.75(12) . . ?
C16 C11 Li4 126.94(12) . . ?
Li2 C11 Li4 63.34(10) . . ?
C12 C11 Li1 89.47(11) . . ?
C16 C11 Li1 146.03(12) . . ?
Li2 C11 Li1 63.24(9) . . ?
Li4 C11 Li1 60.71(9) . . ?
C13 C12 C11 123.28(14) . . ?
C13 C12 C17 115.86(13) . . ?
C11 C12 C17 120.84(13) . . ?
C14 C13 C12 121.03(14) . . ?
C14 C13 H13 119.5 . . ?
C12 C13 H13 119.5 . . ?
C13 C14 C15 118.45(14) . . ?
C13 C14 H14 120.8 . . ?
C15 C14 H14 120.8 . . ?
C14 C15 C16 120.93(14) . . ?
C14 C15 H15 119.5 . . ?
C16 C15 H15 119.5 . . ?
C15 C16 C11 123.30(13) . . ?
C15 C16 C110 115.04(13) . . ?
C11 C16 C110 121.61(12) . . ?
C15 C16 Li2 164.95(12) . . ?
C11 C16 Li2 58.39(9) . . ?
C110 C16 Li2 66.08(9) . . ?
N11 C17 C12 113.62(12) . . ?
N11 C17 Li1 50.68(9) . . ?
C12 C17 Li1 83.88(10) . . ?
N11 C17 H17A 107.9 . . ?
C12 C17 H17A 110.1 . . ?
Li1 C17 H17A 82.0 . . ?
N11 C17 H17B 105.6 . . ?
C12 C17 H17B 111.5 . . ?
Li1 C17 H17B 156.2 . . ?
H17A C17 H17B 107.8 . . ?
N11 C18 H18A 109.5 . . ?
N11 C18 H18B 109.5 . . ?
H18A C18 H18B 109.5 . . ?
N11 C18 H18C 109.5 . . ?
H18A C18 H18C 109.5 . . ?
H18B C18 H18C 109.5 . . ?
N11 C19 H19A 109.5 . . ?
N11 C19 H19B 109.5 . . ?
H19A C19 H19B 109.5 . . ?
N11 C19 H19C 109.5 . . ?
H19A C19 H19C 109.5 . . ?
H19B C19 H19C 109.5 . . ?
N12 C110 C16 113.25(12) . . ?
N12 C110 Li2 52.59(9) . . ?
C16 C110 Li2 80.12(10) . . ?
N12 C110 H10A 105.3 . . ?
C16 C110 H10A 109.9 . . ?
Li2 C110 H10A 80.2 . . ?
N12 C110 H10B 113.4 . . ?
C16 C110 H10B 109.2 . . ?
Li2 C110 H10B 166.0 . . ?
H10A C110 H10B 105.4 . . ?
N12 C111 H11A 109.5 . . ?
N12 C111 H11B 109.5 . . ?
H11A C111 H11B 109.5 . . ?
N12 C111 H11C 109.5 . . ?
H11A C111 H11C 109.5 . . ?
H11B C111 H11C 109.5 . . ?
N12 C112 H11D 109.5 . . ?
N12 C112 H11E 109.5 . . ?
H11D C112 H11E 109.5 . . ?
N12 C112 H11F 109.5 . . ?
H11D C112 H11F 109.5 . . ?
H11E C112 H11F 109.5 . . ?
C26 C21 C22 112.89(13) . . ?
C26 C21 Li4 152.29(13) . . ?
C22 C21 Li4 88.61(11) . . ?
C26 C21 Li2 111.68(12) . . ?
C22 C21 Li2 126.12(11) . . ?
Li4 C21 Li2 62.91(10) . . ?
C26 C21 Li3 90.16(11) . . ?
C22 C21 Li3 145.02(12) . . ?
Li4 C21 Li3 63.09(9) . . ?
Li2 C21 Li3 60.55(9) . . ?
C23 C22 C21 123.14(14) . . ?
C23 C22 C27 114.62(13) . . ?
C21 C22 C27 122.23(12) . . ?
C23 C22 Li4 163.36(12) . . ?
C21 C22 Li4 59.26(9) . . ?
C27 C22 Li4 65.93(9) . . ?
C24 C23 C22 121.12(15) . . ?
C24 C23 H23 119.4 . . ?
C22 C23 H23 119.4 . . ?
C25 C24 C23 118.26(14) . . ?
C25 C24 H24 120.9 . . ?
C23 C24 H24 120.9 . . ?
C24 C25 C26 120.96(15) . . ?
C24 C25 H25 119.5 . . ?
C26 C25 H25 119.5 . . ?
C25 C26 C21 123.59(15) . . ?
C25 C26 C210 115.78(13) . . ?
C21 C26 C210 120.63(13) . . ?
N21 C27 C22 113.20(12) . . ?
N21 C27 Li4 53.13(9) . . ?
C22 C27 Li4 80.18(10) . . ?
N21 C27 H27A 107.7 . . ?
C22 C27 H27A 111.2 . . ?
Li4 C27 H27A 160.9 . . ?
N21 C27 H27B 104.7 . . ?
C22 C27 H27B 112.5 . . ?
Li4 C27 H27B 81.0 . . ?
H27A C27 H27B 107.0 . . ?
N21 C28 H28A 109.5 . . ?
N21 C28 H28B 109.5 . . ?
H28A C28 H28B 109.5 . . ?
N21 C28 H28C 109.5 . . ?
H28A C28 H28C 109.5 . . ?
H28B C28 H28C 109.5 . . ?
N21 C29 H29A 109.5 . . ?
N21 C29 H29B 109.5 . . ?
H29A C29 H29B 109.5 . . ?
N21 C29 H29C 109.5 . . ?
H29A C29 H29C 109.5 . . ?
H29B C29 H29C 109.5 . . ?
N22 C210 C26 113.16(12) . . ?
N22 C210 Li3 50.42(9) . . ?
C26 C210 Li3 83.67(10) . . ?
N22 C210 H10C 105.5 . . ?
C26 C210 H10C 110.2 . . ?
Li3 C210 H10C 79.2 . . ?
N22 C210 H10D 113.4 . . ?
C26 C210 H10D 109.7 . . ?
Li3 C210 H10D 163.3 . . ?
H10C C210 H10D 104.4 . . ?
N22 C211 H21A 109.5 . . ?
N22 C211 H21B 109.5 . . ?
H21A C211 H21B 109.5 . . ?
N22 C211 H21C 109.5 . . ?
H21A C211 H21C 109.5 . . ?
H21B C211 H21C 109.5 . . ?
N22 C212 H21D 109.5 . . ?
N22 C212 H21E 109.5 . . ?
H21D C212 H21E 109.5 . . ?
N22 C212 H21F 109.5 . . ?
H21D C212 H21F 109.5 . . ?
H21E C212 H21F 109.5 . . ?
C32 C31 Li1 83.90(12) . . ?
C32 C31 Li2 110.40(12) . . ?
Li1 C31 Li2 71.22(11) . . ?
C32 C31 Li3 151.68(13) . . ?
Li1 C31 Li3 68.48(11) . . ?
Li2 C31 Li3 67.38(11) . . ?
C32 C31 H31A 104.6 . . ?
Li1 C31 H31A 103.6 . . ?
Li2 C31 H31A 143.6 . . ?
Li3 C31 H31A 77.2 . . ?
C32 C31 H31B 109.2 . . ?
Li1 C31 H31B 144.5 . . ?
Li2 C31 H31B 73.3 . . ?
Li3 C31 H31B 97.3 . . ?
H31A C31 H31B 104.6 . . ?
C31 C32 C33 116.29(14) . . ?
C31 C32 Li1 59.02(10) . . ?
C33 C32 Li1 169.74(14) . . ?
C31 C32 H32A 111.8 . . ?
C33 C32 H32A 108.6 . . ?
Li1 C32 H32A 81.6 . . ?
C31 C32 H32B 112.4 . . ?
C33 C32 H32B 104.2 . . ?
Li1 C32 H32B 71.5 . . ?
H32A C32 H32B 102.4 . . ?
C34 C33 C32 113.37(16) . . ?
C34 C33 H33A 106.7 . . ?
C32 C33 H33A 111.0 . . ?
C34 C33 H33B 110.3 . . ?
C32 C33 H33B 112.6 . . ?
H33A C33 H33B 102.1 . . ?
C33 C34 H34A 112.6 . . ?
C33 C34 H34B 110.1 . . ?
H34A C34 H34B 106.5 . . ?
C33 C34 H34C 108.7 . . ?
H34A C34 H34C 103.1 . . ?
H34B C34 H34C 115.7 . . ?
C42B C41 C42A 56.13(19) . . ?
C42B C41 Li3 81.03(15) . . ?
C42A C41 Li3 87.95(17) . . ?
C42B C41 Li4 118.37(17) . . ?
C42A C41 Li4 159.53(18) . . ?
Li3 C41 Li4 71.58(11) . . ?
C42B C41 Li1 145.36(17) . . ?
C42A C41 Li1 105.55(17) . . ?
Li3 C41 Li1 68.26(11) . . ?
Li4 C41 Li1 67.37(11) . . ?
C42B C41 H41 109.5 . . ?
C42A C41 H41 118.3 . . ?
Li3 C41 H41 153.5 . . ?
Li4 C41 H41 82.2 . . ?
Li1 C41 H41 105.1 . . ?
C42A C41 H41A 98.8 . . ?
Li3 C41 H41A 78.1 . . ?
Li4 C41 H41A 77.5 . . ?
Li1 C41 H41A 137.2 . . ?
H41 C41 H41A 93.2 . . ?
C42B C41 H41B 103.1 . . ?
Li3 C41 H41B 109.2 . . ?
Li4 C41 H41B 137.7 . . ?
Li1 C41 H41B 73.9 . . ?
H41 C41 H41B 92.4 . . ?
C41 C42A C43A 117.8(3) . . ?
C43A C42A H41B 119.2 . . ?
C41 C42A H42A 107.9 . . ?
C43A C42A H42A 107.9 . . ?
H41B C42A H42A 132.6 . . ?
C41 C42A H42B 107.9 . . ?
C43A C42A H42B 107.9 . . ?
H41B C42A H42B 65.2 . . ?
H42A C42A H42B 107.2 . . ?
C44A C43A C42A 113.7(3) . . ?
C44A C43A H43A 108.8 . . ?
C42A C43A H43A 108.8 . . ?
C44A C43A H43B 108.8 . . ?
C42A C43A H43B 108.8 . . ?
H43A C43A H43B 107.7 . . ?
C41 C42B C43B 118.8(3) . . ?
C43B C42B H41A 123.9 . . ?
C41 C42B H42C 107.6 . . ?
C43B C42B H42C 107.6 . . ?
H41A C42B H42C 70.2 . . ?
C41 C42B H42D 107.6 . . ?
C43B C42B H42D 107.6 . . ?
H41A C42B H42D 127.1 . . ?
H42C C42B H42D 107.0 . . ?
C44B C43B C42B 112.2(3) . . ?
C44B C43B H43C 109.2 . . ?
C42B C43B H43C 109.2 . . ?
C44B C43B H43D 109.2 . . ?
C42B C43B H43D 109.2 . . ?
H43C C43B H43D 107.9 . . ?
C43B C44B H44D 109.5 . . ?
C43B C44B H44E 109.5 . . ?
H44D C44B H44E 109.5 . . ?
C43B C44B H44F 109.5 . . ?
H44D C44B H44F 109.5 . . ?
H44E C44B H44F 109.5 . . ?
N11 Li1 C31 142.44(15) . . ?
N11 Li1 C41 103.28(13) . . ?
C31 Li1 C41 108.42(12) . . ?
N11 Li1 Li4 110.44(14) . . ?
C31 Li1 Li4 104.36(13) . . ?
C41 Li1 Li4 53.97(9) . . ?
N11 Li1 Li3 156.16(15) . . ?
C31 Li1 Li3 57.37(10) . . ?
C41 Li1 Li3 53.17(9) . . ?
Li4 Li1 Li3 61.08(11) . . ?
N11 Li1 C32 105.83(12) . . ?
C31 Li1 C32 37.08(7) . . ?
C41 Li1 C32 141.54(13) . . ?
Li4 Li1 C32 132.81(14) . . ?
Li3 Li1 C32 94.26(12) . . ?
N11 Li1 Li2 138.66(15) . . ?
C31 Li1 Li2 54.64(9) . . ?
C41 Li1 Li2 98.87(12) . . ?
Li4 Li1 Li2 58.02(10) . . ?
Li3 Li1 Li2 58.67(10) . . ?
C32 Li1 Li2 74.83(10) . . ?
N11 Li1 C11 86.44(11) . . ?
C31 Li1 C11 102.15(12) . . ?
C41 Li1 C11 107.87(12) . . ?
Li4 Li1 C11 55.80(9) . . ?
Li3 Li1 C11 103.40(12) . . ?
C32 Li1 C11 98.55(11) . . ?
Li2 Li1 C11 53.45(9) . . ?
N11 Li1 C17 33.58(6) . . ?
C31 Li1 C17 155.17(14) . . ?
C41 Li1 C17 93.38(11) . . ?
Li4 Li1 C17 78.62(10) . . ?
Li3 Li1 C17 137.59(13) . . ?
C32 Li1 C17 124.53(12) . . ?
Li2 Li1 C17 111.49(12) . . ?
C11 Li1 C17 58.60(8) . . ?
N11 Li1 H41B 87.8 . . ?
C31 Li1 H41B 112.1 . . ?
C41 Li1 H41B 27.3 . . ?
Li4 Li1 H41B 80.2 . . ?
Li3 Li1 H41B 69.2 . . ?
C32 Li1 H41B 130.8 . . ?
Li2 Li1 H41B 123.9 . . ?
C11 Li1 H41B 129.8 . . ?
C17 Li1 H41B 92.7 . . ?
N12 Li2 C31 117.02(13) . . ?
N12 Li2 C11 93.77(11) . . ?
C31 Li2 C11 110.52(12) . . ?
N12 Li2 C21 107.75(12) . . ?
C31 Li2 C21 117.82(12) . . ?
C11 Li2 C21 106.97(12) . . ?
N12 Li2 Li4 136.13(14) . . ?
C31 Li2 Li4 105.39(12) . . ?
C11 Li2 Li4 59.62(9) . . ?
C21 Li2 Li4 57.11(9) . . ?
N12 Li2 Li3 153.54(15) . . ?
C31 Li2 Li3 57.68(10) . . ?
C11 Li2 Li3 112.51(12) . . ?
C21 Li2 Li3 62.81(10) . . ?
Li4 Li2 Li3 62.07(11) . . ?
N12 Li2 C110 36.10(7) . . ?
C31 Li2 C110 145.49(13) . . ?
C11 Li2 C110 64.69(8) . . ?
C21 Li2 C110 95.25(10) . . ?
Li4 Li2 C110 100.66(12) . . ?
Li3 Li2 C110 156.82(14) . . ?
N12 Li2 Li1 141.83(14) . . ?
C31 Li2 Li1 54.14(9) . . ?
C11 Li2 Li1 63.32(10) . . ?
C21 Li2 Li1 108.06(12) . . ?
Li4 Li2 Li1 59.70(10) . . ?
Li3 Li2 Li1 59.77(10) . . ?
C110 Li2 Li1 127.14(12) . . ?
N12 Li2 C16 62.46(8) . . ?
C31 Li2 C16 128.62(12) . . ?
C11 Li2 C16 31.89(6) . . ?
C21 Li2 C16 109.22(11) . . ?
Li4 Li2 C16 83.00(10) . . ?
Li3 Li2 C16 143.05(13) . . ?
C110 Li2 C16 33.80(5) . . ?
Li1 Li2 C16 93.34(11) . . ?
N12 Li2 H31B 98.1 . . ?
C31 Li2 H31B 25.2 . . ?
C11 Li2 H31B 131.5 . . ?
C21 Li2 H31B 113.6 . . ?
Li4 Li2 H31B 125.8 . . ?
Li3 Li2 H31B 67.3 . . ?
C110 Li2 H31B 133.2 . . ?
Li1 Li2 H31B 79.3 . . ?
C16 Li2 H31B 136.8 . . ?
N22 Li3 C41 138.66(14) . . ?
N22 Li3 C31 104.38(13) . . ?
C41 Li3 C31 110.53(13) . . ?
N22 Li3 Li2 112.76(13) . . ?
C41 Li3 Li2 105.24(13) . . ?
C31 Li3 Li2 54.94(9) . . ?
N22 Li3 Li1 157.91(16) . . ?
C41 Li3 Li1 58.57(10) . . ?
C31 Li3 Li1 54.15(9) . . ?
Li2 Li3 Li1 61.56(11) . . ?
N22 Li3 C21 86.42(11) . . ?
C41 Li3 C21 101.83(12) . . ?
C31 Li3 C21 109.32(11) . . ?
Li2 Li3 C21 56.65(9) . . ?
Li1 Li3 C21 104.73(12) . . ?
N22 Li3 Li4 138.72(15) . . ?
C41 Li3 Li4 54.58(9) . . ?
C31 Li3 Li4 100.34(12) . . ?
Li2 Li3 Li4 58.31(10) . . ?
Li1 Li3 Li4 59.10(10) . . ?
C21 Li3 Li4 54.10(9) . . ?
N22 Li3 C210 33.60(6) . . ?
C41 Li3 C210 152.82(14) . . ?
C31 Li3 C210 94.76(11) . . ?
Li2 Li3 C210 80.79(10) . . ?
Li1 Li3 C210 140.25(13) . . ?
C21 Li3 C210 58.79(8) . . ?
Li4 Li3 C210 112.53(12) . . ?
N22 Li3 H31A 92.4 . . ?
C41 Li3 H31A 110.0 . . ?
C31 Li3 H31A 25.3 . . ?
Li2 Li3 H31A 80.0 . . ?
Li1 Li3 H31A 65.9 . . ?
C21 Li3 H31A 131.6 . . ?
Li4 Li3 H31A 121.6 . . ?
C210 Li3 H31A 97.1 . . ?
N22 Li3 H41A 119.5 . . ?
C41 Li3 H41A 24.4 . . ?
C31 Li3 H41A 134.3 . . ?
Li2 Li3 H41A 112.5 . . ?
Li1 Li3 H41A 80.7 . . ?
C21 Li3 H41A 86.7 . . ?
Li4 Li3 H41A 54.4 . . ?
C210 Li3 H41A 128.7 . . ?
H31A Li3 H41A 133.2 . . ?
N21 Li4 C41 115.72(13) . . ?
N21 Li4 C21 94.15(11) . . ?
C41 Li4 C21 108.85(12) . . ?
N21 Li4 C11 107.83(12) . . ?
C41 Li4 C11 119.75(12) . . ?
C21 Li4 C11 107.22(11) . . ?
N21 Li4 Li2 136.78(14) . . ?
C41 Li4 Li2 105.75(13) . . ?
C21 Li4 Li2 59.98(9) . . ?
C11 Li4 Li2 57.05(9) . . ?
N21 Li4 C27 36.40(7) . . ?
C41 Li4 C27 143.83(13) . . ?
C21 Li4 C27 65.01(8) . . ?
C11 Li4 C27 95.14(10) . . ?
Li2 Li4 C27 101.01(12) . . ?
N21 Li4 Li1 153.16(15) . . ?
C41 Li4 Li1 58.66(10) . . ?
C21 Li4 Li1 112.62(13) . . ?
C11 Li4 Li1 63.49(10) . . ?
Li2 Li4 Li1 62.28(11) . . ?
C27 Li4 Li1 157.49(14) . . ?
N21 Li4 Li3 141.58(14) . . ?
C41 Li4 Li3 53.84(10) . . ?
C21 Li4 Li3 62.80(10) . . ?
C11 Li4 Li3 108.27(12) . . ?
Li2 Li4 Li3 59.62(10) . . ?
C27 Li4 Li3 126.97(13) . . ?
Li1 Li4 Li3 59.82(11) . . ?
N21 Li4 C22 62.63(8) . . ?
C41 Li4 C22 126.60(12) . . ?
C21 Li4 C22 32.13(6) . . ?
C11 Li4 C22 109.40(11) . . ?
Li2 Li4 C22 83.51(10) . . ?
C27 Li4 C22 33.90(6) . . ?
Li1 Li4 C22 143.53(13) . . ?
Li3 Li4 C22 93.07(11) . . ?
N21 Li4 H41 95.4 . . ?
C41 Li4 H41 25.6 . . ?
C21 Li4 H41 128.6 . . ?
C11 Li4 H41 117.3 . . ?
Li2 Li4 H41 127.8 . . ?
C27 Li4 H41 130.3 . . ?
Li1 Li4 H41 69.9 . . ?
Li3 Li4 H41 79.4 . . ?
C22 Li4 H41 132.7 . . ?
N21 Li4 H41A 100.6 . . ?
C41 Li4 H41A 24.2 . . ?
C21 Li4 H41A 92.4 . . ?
C11 Li4 H41A 143.7 . . ?
Li2 Li4 H41A 113.5 . . ?
C27 Li4 H41A 121.0 . . ?
Li1 Li4 H41A 80.9 . . ?
Li3 Li4 H41A 54.0 . . ?
C22 Li4 H41A 103.5 . . ?
H41 Li4 H41A 36.2 . . ?

loop_
_geom_bond_atom_site_label_1
_geom_bond_atom_site_label_2
_geom_bond_distance
_geom_bond_site_symmetry_2
_geom_bond_publ_flag
N11 C18 1.469(2) . ?
N11 C19 1.472(2) . ?
N11 C17 1.481(2) . ?
N11 Li1 2.072(3) . ?
N12 C111 1.466(2) . ?
N12 C112 1.4698(19) . ?
N12 C110 1.479(2) . ?
N12 Li2 1.994(3) . ?
N21 C29 1.464(2) . ?
N21 C28 1.4700(19) . ?
N21 C27 1.480(2) . ?
N21 Li4 1.996(3) . ?
N22 C212 1.465(2) . ?
N22 C211 1.469(2) . ?
N22 C210 1.481(2) . ?
N22 Li3 2.063(3) . ?
C11 C12 1.427(2) . ?
C11 C16 1.429(2) . ?
C11 Li2 2.304(3) . ?
C11 Li4 2.369(3) . ?
C11 Li1 2.563(3) . ?
C12 C13 1.402(2) . ?
C12 C17 1.516(2) . ?
C13 C14 1.375(2) . ?
C13 H13 0.9500 . ?
C14 C15 1.385(2) . ?
C14 H14 0.9500 . ?
C15 C16 1.396(2) . ?
C15 H15 0.9500 . ?
C16 C110 1.528(2) . ?
C16 Li2 2.705(3) . ?
C17 Li1 2.665(3) . ?
C17 H17A 0.9607 . ?
C17 H17B 0.9440 . ?
C18 H18A 0.9800 . ?
C18 H18B 0.9800 . ?
C18 H18C 0.9800 . ?
C19 H19A 0.9800 . ?
C19 H19B 0.9800 . ?
C19 H19C 0.9800 . ?
C110 Li2 2.510(3) . ?
C110 H10A 0.9528 . ?
C110 H10B 0.9465 . ?
C111 H11A 0.9800 . ?
C111 H11B 0.9800 . ?
C111 H11C 0.9800 . ?
C112 H11D 0.9800 . ?
C112 H11E 0.9800 . ?
C112 H11F 0.9800 . ?
C21 C26 1.423(2) . ?
C21 C22 1.432(2) . ?
C21 Li4 2.315(3) . ?
C21 Li2 2.387(3) . ?
C21 Li3 2.541(3) . ?
C22 C23 1.397(2) . ?
C22 C27 1.524(2) . ?
C22 Li4 2.692(3) . ?
C23 C24 1.384(2) . ?
C23 H23 0.9500 . ?
C24 C25 1.378(2) . ?
C24 H24 0.9500 . ?
C25 C26 1.399(2) . ?
C25 H25 0.9500 . ?
C26 C210 1.519(2) . ?
C27 Li4 2.495(3) . ?
C27 H27A 0.9908 . ?
C27 H27B 0.9863 . ?
C28 H28A 0.9800 . ?
C28 H28B 0.9800 . ?
C28 H28C 0.9800 . ?
C29 H29A 0.9800 . ?
C29 H29B 0.9800 . ?
C29 H29C 0.9800 . ?
C210 Li3 2.663(3) . ?
C210 H10C 1.0215 . ?
C210 H10D 0.9668 . ?
C211 H21A 0.9800 . ?
C211 H21B 0.9800 . ?
C211 H21C 0.9800 . ?
C212 H21D 0.9800 . ?
C212 H21E 0.9800 . ?
C212 H21F 0.9800 . ?
C31 C32 1.542(2) . ?
C31 Li1 2.192(3) . ?
C31 Li2 2.206(3) . ?
C31 Li3 2.278(3) . ?
C31 H31A 0.9950 . ?
C31 H31B 0.9499 . ?
C32 C33 1.542(2) . ?
C32 Li1 2.543(3) . ?
C32 H32A 1.0141 . ?
C32 H32B 1.0155 . ?
C33 C34 1.504(3) . ?
C33 H33A 1.0085 . ?
C33 H33B 1.0169 . ?
C34 H34A 1.0363 . ?
C34 H34B 0.9931 . ?
C34 H34C 1.0318 . ?
C41 C42B 1.458(3) . ?
C41 C42A 1.531(4) . ?
C41 Li3 2.168(3) . ?
C41 Li4 2.189(3) . ?
C41 Li1 2.311(3) . ?
C41 H41 0.9918 . ?
C41 H41A 0.9157 . ?
C41 H41B 1.0786 . ?
C42A C43A 1.533(4) . ?
C42A H41B 1.1546 . ?
C42A H42A 0.9900 . ?
C42A H42B 0.9900 . ?
C43A C44A 1.521(6) . ?
C43A H43A 0.9900 . ?
C43A H43B 0.9900 . ?
C44A H44A 0.9800 . ?
C44A H44B 0.9800 . ?
C44A H44C 0.9800 . ?
C42B C43B 1.532(4) . ?
C42B H42C 0.9900 . ?
C42B H42D 0.9900 . ?
C43B C44B 1.527(5) . ?
C43B H43C 0.9900 . ?
C43B H43D 0.9900 . ?
C44B H44D 0.9800 . ?
C44B H44E 0.9800 . ?
C44B H44F 0.9800 . ?
Li1 Li4 2.498(4) . ?
Li1 Li3 2.516(4) . ?
Li1 Li2 2.561(4) . ?
Li1 H41B 2.2627 . ?
Li2 Li4 2.454(4) . ?
Li2 Li3 2.488(4) . ?
Li2 H31B 2.1359 . ?
Li3 Li4 2.548(4) . ?
Li3 H31A 2.2741 . ?
Li3 H41A 2.1731 . ?
Li4 H41 2.2764 . ?
Li4 H41A 2.1825 . ?

loop_
_geom_torsion_atom_site_label_1
_geom_torsion_atom_site_label_2
_geom_torsion_atom_site_label_3
_geom_torsion_atom_site_label_4
_geom_torsion
_geom_torsion_site_symmetry_1
_geom_torsion_site_symmetry_2
_geom_torsion_site_symmetry_3
_geom_torsion_site_symmetry_4
_geom_torsion_publ_flag
C16 C11 C12 C13 -0.3(2) . . . . ?
Li2 C11 C12 C13 -142.4(2) . . . . ?
Li4 C11 C12 C13 147.49(14) . . . . ?
Li1 C11 C12 C13 -154.05(15) . . . . ?
C16 C11 C12 C17 -178.71(13) . . . . ?
Li2 C11 C12 C17 39.1(3) . . . . ?
Li4 C11 C12 C17 -30.93(17) . . . . ?
Li1 C11 C12 C17 27.52(15) . . . . ?
C11 C12 C13 C14 1.0(2) . . . . ?
C17 C12 C13 C14 179.53(14) . . . . ?
C12 C13 C14 C15 -0.4(2) . . . . ?
C13 C14 C15 C16 -0.9(2) . . . . ?
C14 C15 C16 C11 1.7(2) . . . . ?
C14 C15 C16 C110 -175.89(14) . . . . ?
C14 C15 C16 Li2 93.3(5) . . . . ?
C12 C11 C16 C15 -1.0(2) . . . . ?
Li2 C11 C16 C15 162.26(15) . . . . ?
Li4 C11 C16 C15 -142.15(15) . . . . ?
Li1 C11 C16 C15 126.7(2) . . . . ?
C12 C11 C16 C110 176.37(13) . . . . ?
Li2 C11 C16 C110 -20.32(15) . . . . ?
Li4 C11 C16 C110 35.3(2) . . . . ?
Li1 C11 C16 C110 -55.9(3) . . . . ?
C12 C11 C16 Li2 -163.31(15) . . . . ?
Li4 C11 C16 Li2 55.58(13) . . . . ?
Li1 C11 C16 Li2 -35.59(19) . . . . ?
C18 N11 C17 C12 -62.64(16) . . . . ?
C19 N11 C17 C12 178.54(13) . . . . ?
Li1 N11 C17 C12 59.43(14) . . . . ?
C18 N11 C17 Li1 -122.07(15) . . . . ?
C19 N11 C17 Li1 119.11(15) . . . . ?
C13 C12 C17 N11 112.85(15) . . . . ?
C11 C12 C17 N11 -68.61(17) . . . . ?
C13 C12 C17 Li1 154.91(13) . . . . ?
C11 C12 C17 Li1 -26.55(14) . . . . ?
C111 N12 C110 C16 65.87(15) . . . . ?
C112 N12 C110 C16 -172.99(12) . . . . ?
Li2 N12 C110 C16 -55.69(14) . . . . ?
C111 N12 C110 Li2 121.56(14) . . . . ?
C112 N12 C110 Li2 -117.30(14) . . . . ?
C15 C16 C110 N12 -121.75(14) . . . . ?
C11 C16 C110 N12 60.64(18) . . . . ?
Li2 C16 C110 N12 41.76(11) . . . . ?
C15 C16 C110 Li2 -163.50(13) . . . . ?
C11 C16 C110 Li2 18.88(14) . . . . ?
C26 C21 C22 C23 -1.4(2) . . . . ?
Li4 C21 C22 C23 160.56(15) . . . . ?
Li2 C21 C22 C23 -145.00(14) . . . . ?
Li3 C21 C22 C23 126.08(19) . . . . ?
C26 C21 C22 C27 177.39(13) . . . . ?
Li4 C21 C22 C27 -20.62(15) . . . . ?
Li2 C21 C22 C27 33.8(2) . . . . ?
Li3 C21 C22 C27 -55.1(3) . . . . ?
C26 C21 C22 Li4 -162.00(15) . . . . ?
Li2 C21 C22 Li4 54.44(13) . . . . ?
Li3 C21 C22 Li4 -34.48(18) . . . . ?
C21 C22 C23 C24 1.7(2) . . . . ?
C27 C22 C23 C24 -177.23(14) . . . . ?
Li4 C22 C23 C24 94.7(5) . . . . ?
C22 C23 C24 C25 -0.2(2) . . . . ?
C23 C24 C25 C26 -1.4(2) . . . . ?
C24 C25 C26 C21 1.6(2) . . . . ?
C24 C25 C26 C210 -178.21(14) . . . . ?
C22 C21 C26 C25 -0.2(2) . . . . ?
Li4 C21 C26 C25 -138.5(2) . . . . ?
Li2 C21 C26 C25 148.75(14) . . . . ?
Li3 C21 C26 C25 -153.12(15) . . . . ?
C22 C21 C26 C210 179.63(13) . . . . ?
Li4 C21 C26 C210 41.3(3) . . . . ?
Li2 C21 C26 C210 -31.45(17) . . . . ?
Li3 C21 C26 C210 26.68(15) . . . . ?
C29 N21 C27 C22 63.81(16) . . . . ?
C28 N21 C27 C22 -174.43(12) . . . . ?
Li4 N21 C27 C22 -56.40(14) . . . . ?
C29 N21 C27 Li4 120.21(14) . . . . ?
C28 N21 C27 Li4 -118.03(14) . . . . ?
C23 C22 C27 N21 -119.18(14) . . . . ?
C21 C22 C27 N21 61.91(18) . . . . ?
Li4 C22 C27 N21 42.55(11) . . . . ?
C23 C22 C27 Li4 -161.73(13) . . . . ?
C21 C22 C27 Li4 19.36(14) . . . . ?
C212 N22 C210 C26 178.68(13) . . . . ?
C211 N22 C210 C26 -61.83(16) . . . . ?
Li3 N22 C210 C26 59.38(14) . . . . ?
C212 N22 C210 Li3 119.30(15) . . . . ?
C211 N22 C210 Li3 -121.21(15) . . . . ?
C25 C26 C210 N22 112.41(15) . . . . ?
C21 C26 C210 N22 -67.41(17) . . . . ?
C25 C26 C210 Li3 154.28(13) . . . . ?
C21 C26 C210 Li3 -25.54(14) . . . . ?
Li1 C31 C32 C33 -169.59(16) . . . . ?
Li2 C31 C32 C33 123.07(15) . . . . ?
Li3 C31 C32 C33 -157.0(2) . . . . ?
Li2 C31 C32 Li1 -67.34(12) . . . . ?
Li3 C31 C32 Li1 12.6(3) . . . . ?
C31 C32 C33 C34 66.0(2) . . . . ?
Li1 C32 C33 C34 5.5(8) . . . . ?
C42B C41 C42A C43A 57.0(3) . . . . ?
Li3 C41 C42A C43A 137.5(3) . . . . ?
Li4 C41 C42A C43A 137.7(4) . . . . ?
Li1 C41 C42A C43A -155.7(3) . . . . ?
C41 C42A C43A C44A -67.7(4) . . . . ?
C42A C41 C42B C43B -74.9(3) . . . . ?
Li3 C41 C42B C43B -168.5(3) . . . . ?
Li4 C41 C42B C43B 128.2(3) . . . . ?
Li1 C41 C42B C43B -141.1(3) . . . . ?
C41 C42B C43B C44B -176.9(3) . . . . ?
C18 N11 Li1 C31 -20.9(3) . . . . ?
C19 N11 Li1 C31 109.2(2) . . . . ?
C17 N11 Li1 C31 -137.1(2) . . . . ?
C18 N11 Li1 C41 -168.00(12) . . . . ?
C19 N11 Li1 C41 -37.86(17) . . . . ?
C17 N11 Li1 C41 75.76(13) . . . . ?
C18 N11 Li1 Li4 135.85(14) . . . . ?
C19 N11 Li1 Li4 -94.01(16) . . . . ?
C17 N11 Li1 Li4 19.61(15) . . . . ?
C18 N11 Li1 Li3 -159.8(3) . . . . ?
C19 N11 Li1 Li3 -29.7(4) . . . . ?
C17 N11 Li1 Li3 83.9(4) . . . . ?
C18 N11 Li1 C32 -13.41(18) . . . . ?
C19 N11 Li1 C32 116.73(14) . . . . ?
C17 N11 Li1 C32 -129.66(12) . . . . ?
C18 N11 Li1 Li2 71.5(2) . . . . ?
C19 N11 Li1 Li2 -158.40(19) . . . . ?
C17 N11 Li1 Li2 -44.8(2) . . . . ?
C18 N11 Li1 C11 84.48(14) . . . . ?
C19 N11 Li1 C11 -145.39(12) . . . . ?
C17 N11 Li1 C11 -31.77(11) . . . . ?
C18 N11 Li1 C17 116.25(16) . . . . ?
C19 N11 Li1 C17 -113.62(15) . . . . ?
C32 C31 Li1 N11 12.0(3) . . . . ?
Li2 C31 Li1 N11 126.0(3) . . . . ?
Li3 C31 Li1 N11 -161.6(3) . . . . ?
C32 C31 Li1 C41 158.13(14) . . . . ?
Li2 C31 Li1 C41 -87.87(13) . . . . ?
Li3 C31 Li1 C41 -15.49(12) . . . . ?
C32 C31 Li1 Li4 -145.56(14) . . . . ?
Li2 C31 Li1 Li4 -31.56(12) . . . . ?
Li3 C31 Li1 Li4 40.82(12) . . . . ?
C32 C31 Li1 Li3 173.62(13) . . . . ?
Li2 C31 Li1 Li3 -72.38(11) . . . . ?
Li2 C31 Li1 C32 114.00(12) . . . . ?
Li3 C31 Li1 C32 -173.62(13) . . . . ?
C32 C31 Li1 Li2 -114.00(12) . . . . ?
Li3 C31 Li1 Li2 72.38(11) . . . . ?
C32 C31 Li1 C11 -88.13(12) . . . . ?
Li2 C31 Li1 C11 25.87(10) . . . . ?
Li3 C31 Li1 C11 98.25(12) . . . . ?
C32 C31 Li1 C17 -51.6(3) . . . . ?
Li2 C31 Li1 C17 62.4(3) . . . . ?
Li3 C31 Li1 C17 134.7(3) . . . . ?
C42B C41 Li1 N11 146.6(3) . . . . ?
C42A C41 Li1 N11 94.57(19) . . . . ?
Li3 C41 Li1 N11 175.89(15) . . . . ?
Li4 C41 Li1 N11 -105.78(14) . . . . ?
C42B C41 Li1 C31 -13.0(4) . . . . ?
C42A C41 Li1 C31 -65.0(2) . . . . ?
Li3 C41 Li1 C31 16.31(12) . . . . ?
Li4 C41 Li1 C31 94.64(14) . . . . ?
C42B C41 Li1 Li4 -107.6(3) . . . . ?
C42A C41 Li1 Li4 -159.65(19) . . . . ?
Li3 C41 Li1 Li4 -78.33(12) . . . . ?
C42B C41 Li1 Li3 -29.3(3) . . . . ?
C42A C41 Li1 Li3 -81.32(18) . . . . ?
Li4 C41 Li1 Li3 78.33(12) . . . . ?
C42B C41 Li1 C32 8.2(4) . . . . ?
C42A C41 Li1 C32 -43.8(3) . . . . ?
Li3 C41 Li1 C32 37.5(2) . . . . ?
Li4 C41 Li1 C32 115.8(2) . . . . ?
C42B C41 Li1 Li2 -68.5(3) . . . . ?
C42A C41 Li1 Li2 -120.58(18) . . . . ?
Li3 C41 Li1 Li2 -39.26(12) . . . . ?
Li4 C41 Li1 Li2 39.07(12) . . . . ?
C42B C41 Li1 C11 -122.9(3) . . . . ?
C42A C41 Li1 C11 -174.91(17) . . . . ?
Li3 C41 Li1 C11 -93.59(13) . . . . ?
Li4 C41 Li1 C11 -15.27(11) . . . . ?
C42B C41 Li1 C17 179.1(3) . . . . ?
C42A C41 Li1 C17 127.05(17) . . . . ?
Li3 C41 Li1 C17 -151.63(13) . . . . ?
Li4 C41 Li1 C17 -73.30(11) . . . . ?
C31 C32 Li1 N11 -172.44(16) . . . . ?
C33 C32 Li1 N11 -107.0(7) . . . . ?
C33 C32 Li1 C31 65.4(7) . . . . ?
C31 C32 Li1 C41 -34.6(2) . . . . ?
C33 C32 Li1 C41 30.8(9) . . . . ?
C31 C32 Li1 Li4 48.32(18) . . . . ?
C33 C32 Li1 Li4 113.7(7) . . . . ?
C31 C32 Li1 Li3 -5.39(11) . . . . ?
C33 C32 Li1 Li3 60.0(8) . . . . ?
C31 C32 Li1 Li2 50.53(11) . . . . ?
C33 C32 Li1 Li2 116.0(8) . . . . ?
C31 C32 Li1 C11 98.86(12) . . . . ?
C33 C32 Li1 C11 164.3(7) . . . . ?
C31 C32 Li1 C17 156.44(17) . . . . ?
C33 C32 Li1 C17 -138.1(7) . . . . ?
C12 C11 Li1 N11 4.61(11) . . . . ?
C16 C11 Li1 N11 -128.65(19) . . . . ?
Li2 C11 Li1 N11 -169.33(13) . . . . ?
Li4 C11 Li1 N11 117.73(13) . . . . ?
C12 C11 Li1 C31 147.65(12) . . . . ?
C16 C11 Li1 C31 14.4(3) . . . . ?
Li2 C11 Li1 C31 -26.29(11) . . . . ?
Li4 C11 Li1 C31 -99.23(13) . . . . ?
C12 C11 Li1 C41 -98.20(13) . . . . ?
C16 C11 Li1 C41 128.53(19) . . . . ?
Li2 C11 Li1 C41 87.86(13) . . . . ?
Li4 C11 Li1 C41 14.92(11) . . . . ?
C12 C11 Li1 Li4 -113.12(12) . . . . ?
C16 C11 Li1 Li4 113.6(2) . . . . ?
Li2 C11 Li1 Li4 72.94(11) . . . . ?
C12 C11 Li1 Li3 -153.40(13) . . . . ?
C16 C11 Li1 Li3 73.3(2) . . . . ?
Li2 C11 Li1 Li3 32.66(12) . . . . ?
Li4 C11 Li1 Li3 -40.28(12) . . . . ?
C12 C11 Li1 C32 110.10(11) . . . . ?
C16 C11 Li1 C32 -23.2(2) . . . . ?
Li2 C11 Li1 C32 -63.84(11) . . . . ?
Li4 C11 Li1 C32 -136.78(13) . . . . ?
C12 C11 Li1 Li2 173.94(13) . . . . ?
C16 C11 Li1 Li2 40.7(2) . . . . ?
Li4 C11 Li1 Li2 -72.94(11) . . . . ?
C12 C11 Li1 C17 -15.34(9) . . . . ?
C16 C11 Li1 C17 -148.6(2) . . . . ?
Li2 C11 Li1 C17 170.72(11) . . . . ?
Li4 C11 Li1 C17 97.78(10) . . . . ?
C12 C17 Li1 N11 -127.50(14) . . . . ?
N11 C17 Li1 C31 99.1(3) . . . . ?
C12 C17 Li1 C31 -28.4(3) . . . . ?
N11 C17 Li1 C41 -109.10(14) . . . . ?
C12 C17 Li1 C41 123.40(11) . . . . ?
N11 C17 Li1 Li4 -161.29(15) . . . . ?
C12 C17 Li1 Li4 71.21(11) . . . . ?
N11 C17 Li1 Li3 -143.4(2) . . . . ?
C12 C17 Li1 Li3 89.1(2) . . . . ?
N11 C17 Li1 C32 64.04(15) . . . . ?
C12 C17 Li1 C32 -63.46(15) . . . . ?
N11 C17 Li1 Li2 150.00(16) . . . . ?
C12 C17 Li1 Li2 22.50(13) . . . . ?
N11 C17 Li1 C11 142.00(13) . . . . ?
C12 C17 Li1 C11 14.50(8) . . . . ?
C111 N12 Li2 C31 36.29(19) . . . . ?
C112 N12 Li2 C31 -97.00(16) . . . . ?
C110 N12 Li2 C31 150.52(14) . . . . ?
C111 N12 Li2 C11 -79.06(14) . . . . ?
C112 N12 Li2 C11 147.65(12) . . . . ?
C110 N12 Li2 C11 35.18(11) . . . . ?
C111 N12 Li2 C21 171.79(12) . . . . ?
C112 N12 Li2 C21 38.50(17) . . . . ?
C110 N12 Li2 C21 -73.98(12) . . . . ?
C111 N12 Li2 Li4 -127.54(19) . . . . ?
C112 N12 Li2 Li4 99.2(2) . . . . ?
C110 N12 Li2 Li4 -13.3(2) . . . . ?
C111 N12 Li2 Li3 107.5(3) . . . . ?
C112 N12 Li2 Li3 -25.8(4) . . . . ?
C110 N12 Li2 Li3 -138.3(3) . . . . ?
C111 N12 Li2 C110 -114.23(15) . . . . ?
C112 N12 Li2 C110 112.48(15) . . . . ?
C111 N12 Li2 Li1 -29.2(3) . . . . ?
C112 N12 Li2 Li1 -162.5(2) . . . . ?
C110 N12 Li2 Li1 85.1(2) . . . . ?
C111 N12 Li2 C16 -85.33(12) . . . . ?
C112 N12 Li2 C16 141.38(13) . . . . ?
C110 N12 Li2 C16 28.90(8) . . . . ?
C32 C31 Li2 N12 -60.34(18) . . . . ?
Li1 C31 Li2 N12 -136.08(16) . . . . ?
Li3 C31 Li2 N12 150.06(16) . . . . ?
C32 C31 Li2 C11 45.30(16) . . . . ?
Li1 C31 Li2 C11 -30.43(12) . . . . ?
Li3 C31 Li2 C11 -104.29(13) . . . . ?
C32 C31 Li2 C21 168.66(13) . . . . ?
Li1 C31 Li2 C21 92.92(14) . . . . ?
Li3 C31 Li2 C21 19.06(13) . . . . ?
C32 C31 Li2 Li4 108.11(14) . . . . ?
Li1 C31 Li2 Li4 32.37(12) . . . . ?
Li3 C31 Li2 Li4 -41.49(12) . . . . ?
C32 C31 Li2 Li3 149.60(14) . . . . ?
Li1 C31 Li2 Li3 73.86(11) . . . . ?
C32 C31 Li2 C110 -29.6(3) . . . . ?
Li1 C31 Li2 C110 -105.3(2) . . . . ?
Li3 C31 Li2 C110 -179.2(2) . . . . ?
C32 C31 Li2 Li1 75.74(13) . . . . ?
Li3 C31 Li2 Li1 -73.86(11) . . . . ?
C32 C31 Li2 C16 14.8(2) . . . . ?
Li1 C31 Li2 C16 -60.97(15) . . . . ?
Li3 C31 Li2 C16 -134.83(17) . . . . ?
C12 C11 Li2 N12 135.0(2) . . . . ?
C16 C11 Li2 N12 -10.57(12) . . . . ?
Li4 C11 Li2 N12 -143.02(14) . . . . ?
Li1 C11 Li2 N12 148.07(13) . . . . ?
C12 C11 Li2 C31 14.3(3) . . . . ?
C16 C11 Li2 C31 -131.29(13) . . . . ?
Li4 C11 Li2 C31 96.26(13) . . . . ?
Li1 C11 Li2 C31 27.35(11) . . . . ?
C12 C11 Li2 C21 -115.1(3) . . . . ?
C16 C11 Li2 C21 99.28(12) . . . . ?
Li4 C11 Li2 C21 -33.17(10) . . . . ?
Li1 C11 Li2 C21 -102.08(12) . . . . ?
C12 C11 Li2 Li4 -81.9(3) . . . . ?
C16 C11 Li2 Li4 132.45(12) . . . . ?
Li1 C11 Li2 Li4 -68.91(11) . . . . ?
C12 C11 Li2 Li3 -48.1(3) . . . . ?
C16 C11 Li2 Li3 166.28(14) . . . . ?
Li4 C11 Li2 Li3 33.83(12) . . . . ?
Li1 C11 Li2 Li3 -35.08(12) . . . . ?
C12 C11 Li2 C110 157.1(3) . . . . ?
C16 C11 Li2 C110 11.49(9) . . . . ?
Li4 C11 Li2 C110 -120.96(10) . . . . ?
Li1 C11 Li2 C110 170.13(11) . . . . ?
C12 C11 Li2 Li1 -13.0(3) . . . . ?
C16 C11 Li2 Li1 -158.64(12) . . . . ?
Li4 C11 Li2 Li1 68.91(11) . . . . ?
C12 C11 Li2 C16 145.6(3) . . . . ?
Li4 C11 Li2 C16 -132.45(12) . . . . ?
Li1 C11 Li2 C16 158.64(12) . . . . ?
C26 C21 Li2 N12 -75.94(15) . . . . ?
C22 C21 Li2 N12 68.00(18) . . . . ?
Li4 C21 Li2 N12 133.98(15) . . . . ?
Li3 C21 Li2 N12 -153.17(15) . . . . ?
C26 C21 Li2 C31 59.16(17) . . . . ?
C22 C21 Li2 C31 -156.91(13) . . . . ?
Li4 C21 Li2 C31 -90.93(15) . . . . ?
Li3 C21 Li2 C31 -18.08(12) . . . . ?
C26 C21 Li2 C11 -175.71(12) . . . . ?
C22 C21 Li2 C11 -31.78(18) . . . . ?
Li4 C21 Li2 C11 34.20(11) . . . . ?
Li3 C21 Li2 C11 107.05(13) . . . . ?
C26 C21 Li2 Li4 150.08(14) . . . . ?
C22 C21 Li2 Li4 -65.98(15) . . . . ?
Li3 C21 Li2 Li4 72.85(11) . . . . ?
C26 C21 Li2 Li3 77.24(13) . . . . ?
C22 C21 Li2 Li3 -138.83(15) . . . . ?
Li4 C21 Li2 Li3 -72.85(11) . . . . ?
C26 C21 Li2 C110 -110.60(12) . . . . ?
C22 C21 Li2 C110 33.34(17) . . . . ?
Li4 C21 Li2 C110 99.32(11) . . . . ?
Li3 C21 Li2 C110 172.17(13) . . . . ?
C26 C21 Li2 Li1 117.51(14) . . . . ?
C22 C21 Li2 Li1 -98.55(16) . . . . ?
Li4 C21 Li2 Li1 -32.57(12) . . . . ?
Li3 C21 Li2 Li1 40.28(11) . . . . ?
C26 C21 Li2 C16 -142.19(12) . . . . ?
C22 C21 Li2 C16 1.74(18) . . . . ?
Li4 C21 Li2 C16 67.72(11) . . . . ?
Li3 C21 Li2 C16 140.57(13) . . . . ?
C16 C110 Li2 N12 129.61(13) . . . . ?
N12 C110 Li2 C31 -50.7(2) . . . . ?
C16 C110 Li2 C31 78.9(2) . . . . ?
N12 C110 Li2 C11 -140.51(13) . . . . ?
C16 C110 Li2 C11 -10.90(8) . . . . ?
N12 C110 Li2 C21 113.18(13) . . . . ?
C16 C110 Li2 C21 -117.21(11) . . . . ?
N12 C110 Li2 Li4 170.66(15) . . . . ?
C16 C110 Li2 Li4 -59.73(12) . . . . ?
N12 C110 Li2 Li3 131.1(4) . . . . ?
C16 C110 Li2 Li3 -99.3(3) . . . . ?
N12 C110 Li2 Li1 -129.43(18) . . . . ?
C16 C110 Li2 Li1 0.18(16) . . . . ?
N12 C110 Li2 C16 -129.61(13) . . . . ?
N11 Li1 Li2 N12 -42.4(4) . . . . ?
C31 Li1 Li2 N12 89.3(2) . . . . ?
C41 Li1 Li2 N12 -164.4(2) . . . . ?
Li4 Li1 Li2 N12 -127.4(2) . . . . ?
Li3 Li1 Li2 N12 159.3(3) . . . . ?
C32 Li1 Li2 N12 54.5(2) . . . . ?
C11 Li1 Li2 N12 -58.6(2) . . . . ?
C17 Li1 Li2 N12 -67.1(3) . . . . ?
N11 Li1 Li2 C31 -131.7(2) . . . . ?
C41 Li1 Li2 C31 106.35(13) . . . . ?
Li4 Li1 Li2 C31 143.29(14) . . . . ?
Li3 Li1 Li2 C31 69.99(11) . . . . ?
C32 Li1 Li2 C31 -34.80(7) . . . . ?
C11 Li1 Li2 C31 -147.93(13) . . . . ?
C17 Li1 Li2 C31 -156.43(14) . . . . ?
N11 Li1 Li2 C11 16.3(2) . . . . ?
C31 Li1 Li2 C11 147.93(12) . . . . ?
C41 Li1 Li2 C11 -105.72(12) . . . . ?
Li4 Li1 Li2 C11 -68.78(10) . . . . ?
Li3 Li1 Li2 C11 -142.08(13) . . . . ?
C32 Li1 Li2 C11 113.13(10) . . . . ?
C17 Li1 Li2 C11 -8.50(10) . . . . ?
N11 Li1 Li2 C21 116.6(2) . . . . ?
C31 Li1 Li2 C21 -111.72(13) . . . . ?
C41 Li1 Li2 C21 -5.36(15) . . . . ?
Li4 Li1 Li2 C21 31.57(11) . . . . ?
Li3 Li1 Li2 C21 -41.73(12) . . . . ?
C32 Li1 Li2 C21 -146.51(11) . . . . ?
C11 Li1 Li2 C21 100.35(12) . . . . ?
C17 Li1 Li2 C21 91.85(13) . . . . ?
N11 Li1 Li2 Li4 85.0(2) . . . . ?
C31 Li1 Li2 Li4 -143.29(14) . . . . ?
C41 Li1 Li2 Li4 -36.94(11) . . . . ?
Li3 Li1 Li2 Li4 -73.30(12) . . . . ?
C32 Li1 Li2 Li4 -178.09(13) . . . . ?
C11 Li1 Li2 Li4 68.78(10) . . . . ?
C17 Li1 Li2 Li4 60.28(12) . . . . ?
N11 Li1 Li2 Li3 158.3(2) . . . . ?
C31 Li1 Li2 Li3 -69.99(11) . . . . ?
C41 Li1 Li2 Li3 36.36(11) . . . . ?
Li4 Li1 Li2 Li3 73.30(12) . . . . ?
C32 Li1 Li2 Li3 -104.79(12) . . . . ?
C11 Li1 Li2 Li3 142.08(13) . . . . ?
C17 Li1 Li2 Li3 133.58(14) . . . . ?
N11 Li1 Li2 C110 5.0(3) . . . . ?
C31 Li1 Li2 C110 136.72(17) . . . . ?
C41 Li1 Li2 C110 -116.93(15) . . . . ?
Li4 Li1 Li2 C110 -79.99(16) . . . . ?
Li3 Li1 Li2 C110 -153.29(18) . . . . ?
C32 Li1 Li2 C110 101.92(15) . . . . ?
C11 Li1 Li2 C110 -11.21(12) . . . . ?
C17 Li1 Li2 C110 -19.7(2) . . . . ?
N11 Li1 Li2 C16 5.1(2) . . . . ?
C31 Li1 Li2 C16 136.82(12) . . . . ?
C41 Li1 Li2 C16 -116.83(11) . . . . ?
Li4 Li1 Li2 C16 -79.89(11) . . . . ?
Li3 Li1 Li2 C16 -153.19(13) . . . . ?
C32 Li1 Li2 C16 102.02(9) . . . . ?
C11 Li1 Li2 C16 -11.11(6) . . . . ?
C17 Li1 Li2 C16 -19.61(13) . . . . ?
C15 C16 Li2 N12 66.9(5) . . . . ?
C11 C16 Li2 N12 168.09(13) . . . . ?
C110 C16 Li2 N12 -30.79(9) . . . . ?
C15 C16 Li2 C31 -36.9(6) . . . . ?
C11 C16 Li2 C31 64.25(16) . . . . ?
C110 C16 Li2 C31 -134.63(17) . . . . ?
C15 C16 Li2 C11 -101.2(5) . . . . ?
C110 C16 Li2 C11 161.12(14) . . . . ?
C15 C16 Li2 C21 167.4(4) . . . . ?
C11 C16 Li2 C21 -91.41(13) . . . . ?
C110 C16 Li2 C21 69.71(12) . . . . ?
C15 C16 Li2 Li4 -141.1(5) . . . . ?
C11 C16 Li2 Li4 -39.89(10) . . . . ?
C110 C16 Li2 Li4 121.23(12) . . . . ?
C15 C16 Li2 Li3 -122.6(5) . . . . ?
C11 C16 Li2 Li3 -21.4(2) . . . . ?
C110 C16 Li2 Li3 139.7(2) . . . . ?
C15 C16 Li2 C110 97.7(5) . . . . ?
C11 C16 Li2 C110 -161.12(14) . . . . ?
C15 C16 Li2 Li1 -82.2(5) . . . . ?
C11 C16 Li2 Li1 19.02(11) . . . . ?
C110 C16 Li2 Li1 -179.86(13) . . . . ?
C212 N22 Li3 C41 108.8(2) . . . . ?
C211 N22 Li3 C41 -20.2(3) . . . . ?
C210 N22 Li3 C41 -136.3(2) . . . . ?
C212 N22 Li3 C31 -38.24(17) . . . . ?
C211 N22 Li3 C31 -167.27(12) . . . . ?
C210 N22 Li3 C31 76.64(13) . . . . ?
C212 N22 Li3 Li2 -95.86(17) . . . . ?
C211 N22 Li3 Li2 135.11(15) . . . . ?
C210 N22 Li3 Li2 19.02(16) . . . . ?
C212 N22 Li3 Li1 -25.7(5) . . . . ?
C211 N22 Li3 Li1 -154.7(4) . . . . ?
C210 N22 Li3 Li1 89.2(4) . . . . ?
C212 N22 Li3 C21 -147.28(12) . . . . ?
C211 N22 Li3 C21 83.70(14) . . . . ?
C210 N22 Li3 C21 -32.40(11) . . . . ?
C212 N22 Li3 Li4 -163.18(19) . . . . ?
C211 N22 Li3 Li4 67.8(2) . . . . ?
C210 N22 Li3 Li4 -48.3(2) . . . . ?
C212 N22 Li3 C210 -114.88(16) . . . . ?
C211 N22 Li3 C210 116.09(16) . . . . ?
C42B C41 Li3 N22 2.0(3) . . . . ?
C42A C41 Li3 N22 -54.0(3) . . . . ?
Li4 C41 Li3 N22 126.0(2) . . . . ?
Li1 C41 Li3 N22 -161.7(3) . . . . ?
C42B C41 Li3 C31 147.76(18) . . . . ?
C42A C41 Li3 C31 91.74(18) . . . . ?
Li4 C41 Li3 C31 -88.21(13) . . . . ?
Li1 C41 Li3 C31 -15.90(12) . . . . ?
C42B C41 Li3 Li2 -154.49(18) . . . . ?
C42A C41 Li3 Li2 149.48(18) . . . . ?
Li4 C41 Li3 Li2 -30.47(13) . . . . ?
Li1 C41 Li3 Li2 41.84(12) . . . . ?
C42B C41 Li3 Li1 163.66(18) . . . . ?
C42A C41 Li3 Li1 107.64(17) . . . . ?
Li4 C41 Li3 Li1 -72.31(11) . . . . ?
C42B C41 Li3 C21 -96.17(17) . . . . ?
C42A C41 Li3 C21 -152.20(16) . . . . ?
Li4 C41 Li3 C21 27.85(10) . . . . ?
Li1 C41 Li3 C21 100.17(12) . . . . ?
C42B C41 Li3 Li4 -124.03(17) . . . . ?
C42A C41 Li3 Li4 179.95(18) . . . . ?
Li1 C41 Li3 Li4 72.31(11) . . . . ?
C42B C41 Li3 C210 -54.9(3) . . . . ?
C42A C41 Li3 C210 -110.9(3) . . . . ?
Li4 C41 Li3 C210 69.2(3) . . . . ?
Li1 C41 Li3 C210 141.5(3) . . . . ?
C32 C31 Li3 N22 160.7(2) . . . . ?
Li1 C31 Li3 N22 174.22(15) . . . . ?
Li2 C31 Li3 N22 -107.95(14) . . . . ?
C32 C31 Li3 C41 3.3(3) . . . . ?
Li1 C31 Li3 C41 16.76(13) . . . . ?
Li2 C31 Li3 C41 94.60(14) . . . . ?
C32 C31 Li3 Li2 -91.3(3) . . . . ?
Li1 C31 Li3 Li2 -77.84(12) . . . . ?
C32 C31 Li3 Li1 -13.5(3) . . . . ?
Li2 C31 Li3 Li1 77.84(12) . . . . ?
C32 C31 Li3 C21 -108.0(3) . . . . ?
Li1 C31 Li3 C21 -94.54(13) . . . . ?
Li2 C31 Li3 C21 -16.71(11) . . . . ?
C32 C31 Li3 Li4 -52.6(3) . . . . ?
Li1 C31 Li3 Li4 -39.13(12) . . . . ?
Li2 C31 Li3 Li4 38.71(12) . . . . ?
C32 C31 Li3 C210 -166.6(2) . . . . ?
Li1 C31 Li3 C210 -153.09(13) . . . . ?
Li2 C31 Li3 C210 -75.25(11) . . . . ?
N12 Li2 Li3 N22 5.7(4) . . . . ?
C31 Li2 Li3 N22 91.97(15) . . . . ?
C11 Li2 Li3 N22 -167.25(13) . . . . ?
C21 Li2 Li3 N22 -69.07(13) . . . . ?
Li4 Li2 Li3 N22 -134.33(16) . . . . ?
C110 Li2 Li3 N22 -89.2(4) . . . . ?
Li1 Li2 Li3 N22 156.28(17) . . . . ?
C16 Li2 Li3 N22 -155.22(17) . . . . ?
N12 Li2 Li3 C41 169.0(3) . . . . ?
C31 Li2 Li3 C41 -104.64(14) . . . . ?
C11 Li2 Li3 C41 -3.87(18) . . . . ?
C21 Li2 Li3 C41 94.31(13) . . . . ?
Li4 Li2 Li3 C41 29.05(12) . . . . ?
C110 Li2 Li3 C41 74.1(4) . . . . ?
Li1 Li2 Li3 C41 -40.34(12) . . . . ?
C16 Li2 Li3 C41 8.2(3) . . . . ?
N12 Li2 Li3 C31 -86.3(3) . . . . ?
C11 Li2 Li3 C31 100.77(14) . . . . ?
C21 Li2 Li3 C31 -161.05(12) . . . . ?
Li4 Li2 Li3 C31 133.70(13) . . . . ?
C110 Li2 Li3 C31 178.8(4) . . . . ?
Li1 Li2 Li3 C31 64.30(10) . . . . ?
C16 Li2 Li3 C31 112.8(2) . . . . ?
N12 Li2 Li3 Li1 -150.6(4) . . . . ?
C31 Li2 Li3 Li1 -64.30(10) . . . . ?
C11 Li2 Li3 Li1 36.47(13) . . . . ?
C21 Li2 Li3 Li1 134.65(12) . . . . ?
Li4 Li2 Li3 Li1 69.39(11) . . . . ?
C110 Li2 Li3 Li1 114.5(3) . . . . ?
C16 Li2 Li3 Li1 48.5(2) . . . . ?
N12 Li2 Li3 C21 74.7(3) . . . . ?
C31 Li2 Li3 C21 161.05(12) . . . . ?
C11 Li2 Li3 C21 -98.18(13) . . . . ?
Li4 Li2 Li3 C21 -65.25(10) . . . . ?
C110 Li2 Li3 C21 -20.2(3) . . . . ?
Li1 Li2 Li3 C21 -134.65(12) . . . . ?
C16 Li2 Li3 C21 -86.1(2) . . . . ?
N12 Li2 Li3 Li4 140.0(4) . . . . ?
C31 Li2 Li3 Li4 -133.70(13) . . . . ?
C11 Li2 Li3 Li4 -32.92(12) . . . . ?
C21 Li2 Li3 Li4 65.25(10) . . . . ?
C110 Li2 Li3 Li4 45.1(3) . . . . ?
Li1 Li2 Li3 Li4 -69.39(11) . . . . ?
C16 Li2 Li3 Li4 -20.9(2) . . . . ?
N12 Li2 Li3 C210 16.2(3) . . . . ?
C31 Li2 Li3 C210 102.50(10) . . . . ?
C11 Li2 Li3 C210 -156.72(12) . . . . ?
C21 Li2 Li3 C210 -58.55(8) . . . . ?
Li4 Li2 Li3 C210 -123.80(12) . . . . ?
C110 Li2 Li3 C210 -78.7(3) . . . . ?
Li1 Li2 Li3 C210 166.81(13) . . . . ?
C16 Li2 Li3 C210 -144.7(2) . . . . ?
N11 Li1 Li3 N22 136.6(4) . . . . ?
C31 Li1 Li3 N22 -15.0(4) . . . . ?
C41 Li1 Li3 N22 146.5(4) . . . . ?
Li4 Li1 Li3 N22 -148.7(4) . . . . ?
C32 Li1 Li3 N22 -11.2(4) . . . . ?
Li2 Li1 Li3 N22 -80.5(4) . . . . ?
C11 Li1 Li3 N22 -111.0(4) . . . . ?
C17 Li1 Li3 N22 -168.8(3) . . . . ?
N11 Li1 Li3 C41 -9.9(4) . . . . ?
C31 Li1 Li3 C41 -161.55(14) . . . . ?
Li4 Li1 Li3 C41 64.80(10) . . . . ?
C32 Li1 Li3 C41 -157.70(13) . . . . ?
Li2 Li1 Li3 C41 132.95(14) . . . . ?
C11 Li1 Li3 C41 102.45(12) . . . . ?
C17 Li1 Li3 C41 44.70(19) . . . . ?
N11 Li1 Li3 C31 151.6(4) . . . . ?
C41 Li1 Li3 C31 161.55(14) . . . . ?
Li4 Li1 Li3 C31 -133.65(13) . . . . ?
C32 Li1 Li3 C31 3.85(8) . . . . ?
Li2 Li1 Li3 C31 -65.50(10) . . . . ?
C11 Li1 Li3 C31 -96.00(12) . . . . ?
C17 Li1 Li3 C31 -153.8(2) . . . . ?
N11 Li1 Li3 Li2 -142.9(4) . . . . ?
C31 Li1 Li3 Li2 65.50(10) . . . . ?
C41 Li1 Li3 Li2 -132.95(14) . . . . ?
Li4 Li1 Li3 Li2 -68.15(11) . . . . ?
C32 Li1 Li3 Li2 69.35(11) . . . . ?
C11 Li1 Li3 Li2 -30.50(11) . . . . ?
C17 Li1 Li3 Li2 -88.3(2) . . . . ?
N11 Li1 Li3 C21 -105.0(4) . . . . ?
C31 Li1 Li3 C21 103.41(12) . . . . ?
C41 Li1 Li3 C21 -95.04(12) . . . . ?
Li4 Li1 Li3 C21 -30.24(11) . . . . ?
C32 Li1 Li3 C21 107.27(12) . . . . ?
Li2 Li1 Li3 C21 37.91(11) . . . . ?
C11 Li1 Li3 C21 7.42(14) . . . . ?
C17 Li1 Li3 C21 -50.3(2) . . . . ?
N11 Li1 Li3 Li4 -74.7(4) . . . . ?
C31 Li1 Li3 Li4 133.65(13) . . . . ?
C41 Li1 Li3 Li4 -64.80(10) . . . . ?
C32 Li1 Li3 Li4 137.51(13) . . . . ?
Li2 Li1 Li3 Li4 68.15(11) . . . . ?
C11 Li1 Li3 Li4 37.66(10) . . . . ?
C17 Li1 Li3 Li4 -20.10(18) . . . . ?
N11 Li1 Li3 C210 -163.5(3) . . . . ?
C31 Li1 Li3 C210 44.9(2) . . . . ?
C41 Li1 Li3 C210 -153.6(2) . . . . ?
Li4 Li1 Li3 C210 -88.8(2) . . . . ?
C32 Li1 Li3 C210 48.7(2) . . . . ?
Li2 Li1 Li3 C210 -20.6(2) . . . . ?
C11 Li1 Li3 C210 -51.1(2) . . . . ?
C17 Li1 Li3 C210 -108.9(2) . . . . ?
C26 C21 Li3 N22 5.35(11) . . . . ?
C22 C21 Li3 N22 -127.70(19) . . . . ?
Li4 C21 Li3 N22 -167.10(13) . . . . ?
Li2 C21 Li3 N22 120.35(13) . . . . ?
C26 C21 Li3 C41 144.42(12) . . . . ?
C22 C21 Li3 C41 11.4(2) . . . . ?
Li4 C21 Li3 C41 -28.04(11) . . . . ?
Li2 C21 Li3 C41 -100.58(13) . . . . ?
C26 C21 Li3 C31 -98.64(13) . . . . ?
C22 C21 Li3 C31 128.31(19) . . . . ?
Li4 C21 Li3 C31 88.91(13) . . . . ?
Li2 C21 Li3 C31 16.36(11) . . . . ?
C26 C21 Li3 Li2 -115.00(12) . . . . ?
C22 C21 Li3 Li2 111.9(2) . . . . ?
Li4 C21 Li3 Li2 72.55(11) . . . . ?
C26 C21 Li3 Li1 -155.31(13) . . . . ?
C22 C21 Li3 Li1 71.6(2) . . . . ?
Li4 C21 Li3 Li1 32.24(12) . . . . ?
Li2 C21 Li3 Li1 -40.31(12) . . . . ?
C26 C21 Li3 Li4 172.45(13) . . . . ?
C22 C21 Li3 Li4 39.4(2) . . . . ?
Li2 C21 Li3 Li4 -72.55(11) . . . . ?
C26 C21 Li3 C210 -14.93(9) . . . . ?
C22 C21 Li3 C210 -148.0(2) . . . . ?
Li4 C21 Li3 C210 172.62(11) . . . . ?
Li2 C21 Li3 C210 100.07(10) . . . . ?
C26 C210 Li3 N22 -127.24(14) . . . . ?
N22 C210 Li3 C41 92.2(3) . . . . ?
C26 C210 Li3 C41 -35.0(3) . . . . ?
N22 C210 Li3 C31 -108.96(14) . . . . ?
C26 C210 Li3 C31 123.80(11) . . . . ?
N22 C210 Li3 Li2 -162.27(15) . . . . ?
C26 C210 Li3 Li2 70.48(11) . . . . ?
N22 C210 Li3 Li1 -144.0(3) . . . . ?
C26 C210 Li3 Li1 88.8(2) . . . . ?
N22 C210 Li3 C21 141.30(13) . . . . ?
C26 C210 Li3 C21 14.06(8) . . . . ?
N22 C210 Li3 Li4 147.77(17) . . . . ?
C26 C210 Li3 Li4 20.53(13) . . . . ?
C29 N21 Li4 C41 34.90(19) . . . . ?
C28 N21 Li4 C41 -98.70(16) . . . . ?
C27 N21 Li4 C41 148.93(14) . . . . ?
C29 N21 Li4 C21 -78.33(14) . . . . ?
C28 N21 Li4 C21 148.07(12) . . . . ?
C27 N21 Li4 C21 35.70(11) . . . . ?
C29 N21 Li4 C11 172.09(12) . . . . ?
C28 N21 Li4 C11 38.49(17) . . . . ?
C27 N21 Li4 C11 -73.88(13) . . . . ?
C29 N21 Li4 Li2 -127.4(2) . . . . ?
C28 N21 Li4 Li2 99.0(2) . . . . ?
C27 N21 Li4 Li2 -13.4(2) . . . . ?
C29 N21 Li4 C27 -114.02(15) . . . . ?
C28 N21 Li4 C27 112.37(15) . . . . ?
C29 N21 Li4 Li1 105.8(3) . . . . ?
C28 N21 Li4 Li1 -27.8(4) . . . . ?
C27 N21 Li4 Li1 -140.1(3) . . . . ?
C29 N21 Li4 Li3 -28.6(3) . . . . ?
C28 N21 Li4 Li3 -162.2(2) . . . . ?
C27 N21 Li4 Li3 85.5(2) . . . . ?
C29 N21 Li4 C22 -84.82(12) . . . . ?
C28 N21 Li4 C22 141.57(13) . . . . ?
C27 N21 Li4 C22 29.20(8) . . . . ?
C42B C41 Li4 N21 -68.0(2) . . . . ?
C42A C41 Li4 N21 -136.6(5) . . . . ?
Li3 C41 Li4 N21 -136.48(16) . . . . ?
Li1 C41 Li4 N21 150.03(16) . . . . ?
C42B C41 Li4 C21 36.5(2) . . . . ?
C42A C41 Li4 C21 -32.2(6) . . . . ?
Li3 C41 Li4 C21 -32.04(12) . . . . ?
Li1 C41 Li4 C21 -105.54(13) . . . . ?
C42B C41 Li4 C11 160.19(18) . . . . ?
C42A C41 Li4 C11 91.6(5) . . . . ?
Li3 C41 Li4 C11 91.70(15) . . . . ?
Li1 C41 Li4 C11 18.20(13) . . . . ?
C42B C41 Li4 Li2 99.5(2) . . . . ?
C42A C41 Li4 Li2 30.9(5) . . . . ?
Li3 C41 Li4 Li2 31.02(13) . . . . ?
Li1 C41 Li4 Li2 -42.48(12) . . . . ?
C42B C41 Li4 C27 -36.7(3) . . . . ?
C42A C41 Li4 C27 -105.3(5) . . . . ?
Li3 C41 Li4 C27 -105.2(2) . . . . ?
Li1 C41 Li4 C27 -178.7(2) . . . . ?
C42B C41 Li4 Li1 142.0(2) . . . . ?
C42A C41 Li4 Li1 73.4(5) . . . . ?
Li3 C41 Li4 Li1 73.50(11) . . . . ?
C42B C41 Li4 Li3 68.50(19) . . . . ?
C42A C41 Li4 Li3 -0.1(5) . . . . ?
Li1 C41 Li4 Li3 -73.50(11) . . . . ?
C42B C41 Li4 C22 5.9(3) . . . . ?
C42A C41 Li4 C22 -62.7(6) . . . . ?
Li3 C41 Li4 C22 -62.61(15) . . . . ?
Li1 C41 Li4 C22 -136.10(17) . . . . ?
C26 C21 Li4 N21 131.4(2) . . . . ?
C22 C21 Li4 N21 -10.88(12) . . . . ?
Li2 C21 Li4 N21 -143.31(13) . . . . ?
Li3 C21 Li4 N21 147.77(13) . . . . ?
C26 C21 Li4 C41 12.4(3) . . . . ?
C22 C21 Li4 C41 -129.87(13) . . . . ?
Li2 C21 Li4 C41 97.70(13) . . . . ?
Li3 C21 Li4 C41 28.79(11) . . . . ?
C26 C21 Li4 C11 -118.5(3) . . . . ?
C22 C21 Li4 C11 99.23(12) . . . . ?
Li2 C21 Li4 C11 -33.20(10) . . . . ?
Li3 C21 Li4 C11 -102.11(12) . . . . ?
C26 C21 Li4 Li2 -85.3(3) . . . . ?
C22 C21 Li4 Li2 132.43(12) . . . . ?
Li3 C21 Li4 Li2 -68.91(10) . . . . ?
C26 C21 Li4 C27 153.8(3) . . . . ?
C22 C21 Li4 C27 11.58(8) . . . . ?
Li2 C21 Li4 C27 -120.85(10) . . . . ?
Li3 C21 Li4 C27 170.23(11) . . . . ?
C26 C21 Li4 Li1 -50.7(3) . . . . ?
C22 C21 Li4 Li1 167.08(13) . . . . ?
Li2 C21 Li4 Li1 34.65(12) . . . . ?
Li3 C21 Li4 Li1 -34.27(12) . . . . ?
C26 C21 Li4 Li3 -16.4(3) . . . . ?
C22 C21 Li4 Li3 -158.65(12) . . . . ?
Li2 C21 Li4 Li3 68.91(11) . . . . ?
C26 C21 Li4 C22 142.2(3) . . . . ?
Li2 C21 Li4 C22 -132.43(12) . . . . ?
Li3 C21 Li4 C22 158.65(12) . . . . ?
C12 C11 Li4 N21 -74.77(15) . . . . ?
C16 C11 Li4 N21 67.34(18) . . . . ?
Li2 C11 Li4 N21 134.72(15) . . . . ?
Li1 C11 Li4 N21 -152.50(15) . . . . ?
C12 C11 Li4 C41 60.38(17) . . . . ?
C16 C11 Li4 C41 -157.51(14) . . . . ?
Li2 C11 Li4 C41 -90.12(15) . . . . ?
Li1 C11 Li4 C41 -17.34(13) . . . . ?
C12 C11 Li4 C21 -175.10(12) . . . . ?
C16 C11 Li4 C21 -32.99(19) . . . . ?
Li2 C11 Li4 C21 34.40(11) . . . . ?
Li1 C11 Li4 C21 107.18(13) . . . . ?
C12 C11 Li4 Li2 150.50(14) . . . . ?
C16 C11 Li4 Li2 -67.39(15) . . . . ?
Li1 C11 Li4 Li2 72.78(11) . . . . ?
C12 C11 Li4 C27 -109.69(12) . . . . ?
C16 C11 Li4 C27 32.42(17) . . . . ?
Li2 C11 Li4 C27 99.80(11) . . . . ?
Li1 C11 Li4 C27 172.58(13) . . . . ?
C12 C11 Li4 Li1 77.72(13) . . . . ?
C16 C11 Li4 Li1 -140.16(15) . . . . ?
Li2 C11 Li4 Li1 -72.78(11) . . . . ?
C12 C11 Li4 Li3 118.58(14) . . . . ?
C16 C11 Li4 Li3 -99.31(16) . . . . ?
Li2 C11 Li4 Li3 -31.92(12) . . . . ?
Li1 C11 Li4 Li3 40.85(12) . . . . ?
C12 C11 Li4 C22 -141.28(12) . . . . ?
C16 C11 Li4 C22 0.83(19) . . . . ?
Li2 C11 Li4 C22 68.22(11) . . . . ?
Li1 C11 Li4 C22 141.00(14) . . . . ?
N12 Li2 Li4 N21 -21.0(3) . . . . ?
C31 Li2 Li4 N21 173.95(17) . . . . ?
C11 Li2 Li4 N21 -81.0(2) . . . . ?
C21 Li2 Li4 N21 60.47(19) . . . . ?
Li3 Li2 Li4 N21 134.6(2) . . . . ?
C110 Li2 Li4 N21 -28.9(2) . . . . ?
Li1 Li2 Li4 N21 -155.9(2) . . . . ?
C16 Li2 Li4 N21 -57.9(2) . . . . ?
N12 Li2 Li4 C41 175.58(17) . . . . ?
C31 Li2 Li4 C41 10.49(16) . . . . ?
C11 Li2 Li4 C41 115.57(13) . . . . ?
C21 Li2 Li4 C41 -102.99(13) . . . . ?
Li3 Li2 Li4 C41 -28.84(12) . . . . ?
C110 Li2 Li4 C41 167.64(11) . . . . ?
Li1 Li2 Li4 C41 40.66(12) . . . . ?
C16 Li2 Li4 C41 138.69(11) . . . . ?
N12 Li2 Li4 C21 -81.4(2) . . . . ?
C31 Li2 Li4 C21 113.48(12) . . . . ?
C11 Li2 Li4 C21 -141.45(11) . . . . ?
Li3 Li2 Li4 C21 74.15(10) . . . . ?
C110 Li2 Li4 C21 -89.37(10) . . . . ?
Li1 Li2 Li4 C21 143.64(12) . . . . ?
C16 Li2 Li4 C21 -118.32(10) . . . . ?
N12 Li2 Li4 C11 60.01(19) . . . . ?
C31 Li2 Li4 C11 -105.08(12) . . . . ?
C21 Li2 Li4 C11 141.45(11) . . . . ?
Li3 Li2 Li4 C11 -144.40(13) . . . . ?
C110 Li2 Li4 C11 52.08(9) . . . . ?
Li1 Li2 Li4 C11 -74.91(10) . . . . ?
C16 Li2 Li4 C11 23.13(6) . . . . ?
N12 Li2 Li4 C27 -29.0(2) . . . . ?
C31 Li2 Li4 C27 165.91(11) . . . . ?
C11 Li2 Li4 C27 -89.01(11) . . . . ?
C21 Li2 Li4 C27 52.44(9) . . . . ?
Li3 Li2 Li4 C27 126.59(13) . . . . ?
C110 Li2 Li4 C27 -36.93(13) . . . . ?
Li1 Li2 Li4 C27 -163.92(13) . . . . ?
C16 Li2 Li4 C27 -65.88(10) . . . . ?
N12 Li2 Li4 Li1 134.9(2) . . . . ?
C31 Li2 Li4 Li1 -30.17(11) . . . . ?
C11 Li2 Li4 Li1 74.91(10) . . . . ?
C21 Li2 Li4 Li1 -143.64(12) . . . . ?
Li3 Li2 Li4 Li1 -69.49(11) . . . . ?
C110 Li2 Li4 Li1 126.99(12) . . . . ?
C16 Li2 Li4 Li1 98.04(10) . . . . ?
N12 Li2 Li4 Li3 -155.6(2) . . . . ?
C31 Li2 Li4 Li3 39.33(11) . . . . ?
C11 Li2 Li4 Li3 144.40(13) . . . . ?
C21 Li2 Li4 Li3 -74.15(10) . . . . ?
C110 Li2 Li4 Li3 -163.52(13) . . . . ?
Li1 Li2 Li4 Li3 69.49(11) . . . . ?
C16 Li2 Li4 Li3 167.53(12) . . . . ?
N12 Li2 Li4 C22 -58.2(2) . . . . ?
C31 Li2 Li4 C22 136.75(11) . . . . ?
C11 Li2 Li4 C22 -118.17(10) . . . . ?
C21 Li2 Li4 C22 23.27(6) . . . . ?
Li3 Li2 Li4 C22 97.42(11) . . . . ?
C110 Li2 Li4 C22 -66.10(10) . . . . ?
Li1 Li2 Li4 C22 166.92(12) . . . . ?
C16 Li2 Li4 C22 -95.05(8) . . . . ?
C22 C27 Li4 N21 129.02(13) . . . . ?
N21 C27 Li4 C41 -52.0(2) . . . . ?
C22 C27 Li4 C41 77.0(2) . . . . ?
N21 C27 Li4 C21 -140.05(12) . . . . ?
C22 C27 Li4 C21 -11.04(8) . . . . ?
N21 C27 Li4 C11 113.33(13) . . . . ?
C22 C27 Li4 C11 -117.65(11) . . . . ?
N21 C27 Li4 Li2 170.72(15) . . . . ?
C22 C27 Li4 Li2 -60.26(12) . . . . ?
N21 C27 Li4 Li1 130.9(4) . . . . ?
C22 C27 Li4 Li1 -100.1(4) . . . . ?
N21 C27 Li4 Li3 -129.17(18) . . . . ?
C22 C27 Li4 Li3 -0.15(16) . . . . ?
N21 C27 Li4 C22 -129.02(13) . . . . ?
N11 Li1 Li4 N21 6.3(4) . . . . ?
C31 Li1 Li4 N21 171.9(3) . . . . ?
C41 Li1 Li4 N21 -85.5(3) . . . . ?
Li3 Li1 Li4 N21 -149.1(3) . . . . ?
C32 Li1 Li4 N21 144.2(3) . . . . ?
Li2 Li1 Li4 N21 141.7(3) . . . . ?
C11 Li1 Li4 N21 76.8(3) . . . . ?
C17 Li1 Li4 N21 17.2(3) . . . . ?
N11 Li1 Li4 C41 91.84(14) . . . . ?
C31 Li1 Li4 C41 -102.55(13) . . . . ?
Li3 Li1 Li4 C41 -63.57(10) . . . . ?
C32 Li1 Li4 C41 -130.24(19) . . . . ?
Li2 Li1 Li4 C41 -132.76(13) . . . . ?
C11 Li1 Li4 C41 162.36(13) . . . . ?
C17 Li1 Li4 C41 102.75(10) . . . . ?
N11 Li1 Li4 C21 -169.18(12) . . . . ?
C31 Li1 Li4 C21 -3.57(17) . . . . ?
C41 Li1 Li4 C21 98.98(13) . . . . ?
Li3 Li1 Li4 C21 35.41(12) . . . . ?
C32 Li1 Li4 C21 -31.3(2) . . . . ?
Li2 Li1 Li4 C21 -33.78(11) . . . . ?
C11 Li1 Li4 C21 -98.66(13) . . . . ?
C17 Li1 Li4 C21 -158.27(12) . . . . ?
N11 Li1 Li4 C11 -70.52(12) . . . . ?
C31 Li1 Li4 C11 95.09(12) . . . . ?
C41 Li1 Li4 C11 -162.36(13) . . . . ?
Li3 Li1 Li4 C11 134.06(12) . . . . ?
C32 Li1 Li4 C11 67.39(17) . . . . ?
Li2 Li1 Li4 C11 64.88(9) . . . . ?
C17 Li1 Li4 C11 -59.61(8) . . . . ?
N11 Li1 Li4 Li2 -135.40(15) . . . . ?
C31 Li1 Li4 Li2 30.22(11) . . . . ?
C41 Li1 Li4 Li2 132.76(13) . . . . ?
Li3 Li1 Li4 Li2 69.19(11) . . . . ?
C32 Li1 Li4 Li2 2.52(17) . . . . ?
C11 Li1 Li4 Li2 -64.88(9) . . . . ?
C17 Li1 Li4 Li2 -124.48(11) . . . . ?
N11 Li1 Li4 C27 -90.1(4) . . . . ?
C31 Li1 Li4 C27 75.5(4) . . . . ?
C41 Li1 Li4 C27 178.0(4) . . . . ?
Li3 Li1 Li4 C27 114.4(4) . . . . ?
C32 Li1 Li4 C27 47.8(4) . . . . ?
Li2 Li1 Li4 C27 45.2(3) . . . . ?
C11 Li1 Li4 C27 -19.6(3) . . . . ?
C17 Li1 Li4 C27 -79.2(4) . . . . ?
N11 Li1 Li4 Li3 155.41(16) . . . . ?
C31 Li1 Li4 Li3 -38.97(11) . . . . ?
C41 Li1 Li4 Li3 63.57(11) . . . . ?
C32 Li1 Li4 Li3 -66.67(18) . . . . ?
Li2 Li1 Li4 Li3 -69.19(11) . . . . ?
C11 Li1 Li4 Li3 -134.06(12) . . . . ?
C17 Li1 Li4 Li3 166.33(12) . . . . ?
N11 Li1 Li4 C22 -157.64(17) . . . . ?
C31 Li1 Li4 C22 8.0(3) . . . . ?
C41 Li1 Li4 C22 110.5(2) . . . . ?
Li3 Li1 Li4 C22 47.0(2) . . . . ?
C32 Li1 Li4 C22 -19.7(3) . . . . ?
Li2 Li1 Li4 C22 -22.2(2) . . . . ?
C11 Li1 Li4 C22 -87.1(2) . . . . ?
C17 Li1 Li4 C22 -146.7(2) . . . . ?
N22 Li3 Li4 N21 -39.1(4) . . . . ?
C41 Li3 Li4 N21 86.8(2) . . . . ?
C31 Li3 Li4 N21 -165.3(2) . . . . ?
Li2 Li3 Li4 N21 -128.3(2) . . . . ?
Li1 Li3 Li4 N21 158.1(2) . . . . ?
C21 Li3 Li4 N21 -58.9(2) . . . . ?
C210 Li3 Li4 N21 -65.7(3) . . . . ?
N22 Li3 Li4 C41 -125.9(2) . . . . ?
C31 Li3 Li4 C41 107.92(13) . . . . ?
Li2 Li3 Li4 C41 144.90(14) . . . . ?
Li1 Li3 Li4 C41 71.33(11) . . . . ?
C21 Li3 Li4 C41 -145.63(13) . . . . ?
C210 Li3 Li4 C41 -152.47(15) . . . . ?
N22 Li3 Li4 C21 19.7(2) . . . . ?
C41 Li3 Li4 C21 145.63(13) . . . . ?
C31 Li3 Li4 C21 -106.44(12) . . . . ?
Li2 Li3 Li4 C21 -69.46(10) . . . . ?
Li1 Li3 Li4 C21 -143.04(13) . . . . ?
C210 Li3 Li4 C21 -6.84(10) . . . . ?
N22 Li3 Li4 C11 120.2(2) . . . . ?
C41 Li3 Li4 C11 -113.95(13) . . . . ?
C31 Li3 Li4 C11 -6.03(15) . . . . ?
Li2 Li3 Li4 C11 30.95(11) . . . . ?
Li1 Li3 Li4 C11 -42.62(12) . . . . ?
C21 Li3 Li4 C11 100.42(12) . . . . ?
C210 Li3 Li4 C11 93.58(13) . . . . ?
N22 Li3 Li4 Li2 89.2(2) . . . . ?
C41 Li3 Li4 Li2 -144.90(14) . . . . ?
C31 Li3 Li4 Li2 -36.98(11) . . . . ?
Li1 Li3 Li4 Li2 -73.57(12) . . . . ?
C21 Li3 Li4 Li2 69.46(10) . . . . ?
C210 Li3 Li4 Li2 62.63(12) . . . . ?
N22 Li3 Li4 C27 8.6(3) . . . . ?
C41 Li3 Li4 C27 134.54(17) . . . . ?
C31 Li3 Li4 C27 -117.54(15) . . . . ?
Li2 Li3 Li4 C27 -80.56(16) . . . . ?
Li1 Li3 Li4 C27 -154.13(17) . . . . ?
C21 Li3 Li4 C27 -11.09(12) . . . . ?
C210 Li3 Li4 C27 -17.9(2) . . . . ?
N22 Li3 Li4 Li1 162.8(2) . . . . ?
C41 Li3 Li4 Li1 -71.33(11) . . . . ?
C31 Li3 Li4 Li1 36.59(11) . . . . ?
Li2 Li3 Li4 Li1 73.57(12) . . . . ?
C21 Li3 Li4 Li1 143.04(13) . . . . ?
C210 Li3 Li4 Li1 136.20(14) . . . . ?
N22 Li3 Li4 C22 8.6(2) . . . . ?
C41 Li3 Li4 C22 134.45(12) . . . . ?
C31 Li3 Li4 C22 -117.62(11) . . . . ?
Li2 Li3 Li4 C22 -80.64(11) . . . . ?
Li1 Li3 Li4 C22 -154.22(13) . . . . ?
C21 Li3 Li4 C22 -11.18(6) . . . . ?
C210 Li3 Li4 C22 -18.01(13) . . . . ?
C23 C22 Li4 N21 64.4(5) . . . . ?
C21 C22 Li4 N21 167.76(13) . . . . ?
C27 C22 Li4 N21 -31.28(9) . . . . ?
C23 C22 Li4 C41 -38.6(5) . . . . ?
C21 C22 Li4 C41 64.79(16) . . . . ?
C27 C22 Li4 C41 -134.24(17) . . . . ?
C23 C22 Li4 C21 -103.4(5) . . . . ?
C27 C22 Li4 C21 160.96(14) . . . . ?
C23 C22 Li4 C11 165.0(4) . . . . ?
C21 C22 Li4 C11 -91.68(13) . . . . ?
C27 C22 Li4 C11 69.28(12) . . . . ?
C23 C22 Li4 Li2 -143.4(4) . . . . ?
C21 C22 Li4 Li2 -40.03(10) . . . . ?
C27 C22 Li4 Li2 120.93(12) . . . . ?
C23 C22 Li4 C27 95.7(5) . . . . ?
C21 C22 Li4 C27 -160.96(14) . . . . ?
C23 C22 Li4 Li1 -123.7(4) . . . . ?
C21 C22 Li4 Li1 -20.3(2) . . . . ?
C27 C22 Li4 Li1 140.6(2) . . . . ?
C23 C22 Li4 Li3 -84.4(5) . . . . ?
C21 C22 Li4 Li3 18.92(11) . . . . ?
C27 C22 Li4 Li3 179.88(13) . . . . ?
